data_4321768
loop_
_publ_author_name
'Osamu Niyomura'
'Shinzi Kato'
'Takahiro Kanda'

_publ_section_title
;
 Facile Synthesis and Structure of Heavy Alkali Metal Thiocarboxylates:
 Structural Comparison with the Selenium and Tellurium Isologues
;
_journal_name_full 'Inorganic Chemistry'
_journal_page_first 507
_journal_page_last 518
_journal_paper_doi 10.1021/ic9808091
_journal_volume 38
_journal_year 1999
_chemical_formula_sum 'C8 H7 K O2 Se'
_chemical_formula_weight 253.20
_space_group_IT_number 14
_symmetry_cell_setting monoclinic
_symmetry_Int_Tables_number 14
_symmetry_space_group_name_Hall '-P 2yab'
_symmetry_space_group_name_H-M 'P 1 21/a 1'
_audit_creation_date 'Wed Jun 24 14:39:35 1998'
_audit_creation_method 'from TEXRAY.INF file'
_cell_angle_alpha 90
_cell_angle_beta 100.36(4)
_cell_angle_gamma 90
_cell_formula_units_Z 4
_cell_length_a 8.597(4)
_cell_length_b 7.106(4)
_cell_length_c 15.104(6)
_cell_measurement_reflns_used 25
_cell_measurement_temperature 193.2
_cell_measurement_theta_max 14.9
_cell_measurement_theta_min 14.4
_cell_volume 907.7(8)
_computing_cell_refinement 'Rigaku/AFC Diffractometer Control'
_computing_data_collection 'Rigaku/AFC Diffractometer Control'
_computing_data_reduction teXsan
_computing_publication_material teXsan
_computing_structure_refinement teXsan
_computing_structure_solution SHELXS86
_diffrn_ambient_temperature 193.2
_diffrn_measurement_device_type 'Rigaku AFC7R'
_diffrn_measurement_method \w-2\q
_diffrn_orient_matrix_UB_11 -0.05920
_diffrn_orient_matrix_UB_12 0.07254
_diffrn_orient_matrix_UB_13 -0.05212
_diffrn_orient_matrix_UB_21 -0.03398
_diffrn_orient_matrix_UB_22 0.09274
_diffrn_orient_matrix_UB_23 0.04254
_diffrn_orient_matrix_UB_31 0.09658
_diffrn_orient_matrix_UB_32 0.07707
_diffrn_orient_matrix_UB_33 -0.00213
_diffrn_radiation_detector 'scintillation counter'
_diffrn_radiation_monochromator graphite
_diffrn_radiation_source 'Rigaku rotating anode'
_diffrn_radiation_type 'Mo K\a'
_diffrn_radiation_wavelength 0.7107
_diffrn_reflns_av_R_equivalents 0.065
_diffrn_reflns_av_sigmaI/netI 0.000
_diffrn_reflns_limit_h_max 11
_diffrn_reflns_limit_h_min 0
_diffrn_reflns_limit_k_max 9
_diffrn_reflns_limit_k_min 0
_diffrn_reflns_limit_l_max 19
_diffrn_reflns_limit_l_min -19
_diffrn_reflns_number 2399
_diffrn_reflns_reduction_process 'Lp corrections applied'
_diffrn_reflns_theta_max 27.4943
_diffrn_standards_decay_% -0.13
_diffrn_standards_interval_count 150
_diffrn_standards_number 3
_exptl_absorpt_coefficient_mu 4.550
_exptl_absorpt_correction_T_max 1.162
_exptl_absorpt_correction_T_min 0.840
_exptl_absorpt_correction_type refdelf
_exptl_absorpt_process_details '(Walker & Stuart, 1983)'
_exptl_crystal_colour colorless
_exptl_crystal_density_diffrn 1.853
_exptl_crystal_density_method 'not measured'
_exptl_crystal_description prismatic
_exptl_crystal_F_000 496.00
_exptl_crystal_size_max 0.430
_exptl_crystal_size_mid 0.230
_exptl_crystal_size_min 0.140
_refine_diff_density_max 0.59
_refine_diff_density_min -0.81
_refine_ls_extinction_method none
_refine_ls_goodness_of_fit_ref 1.830
_refine_ls_hydrogen_treatment refall
_refine_ls_matrix_type full
_refine_ls_number_constraints 0
_refine_ls_number_parameters 138
_refine_ls_number_reflns 1482
_refine_ls_number_restraints 0
_refine_ls_R_factor_all 0.0000
_refine_ls_R_factor_gt 0.0000
_refine_ls_shift/su_max 2.0360
_refine_ls_shift/su_mean 0.0000
_refine_ls_structure_factor_coef F
_refine_ls_weighting_details 'w = 1/[\s^2^(Fo) + 0.00010|Fo|^2^]'
_refine_ls_weighting_scheme calc
_refine_ls_wR_factor_gt 0.0000
_refine_ls_wR_factor_ref 0.0410
_reflns_number_gt 0
_reflns_number_total 2254
_reflns_threshold_expression >3.0sigma(I)
_cod_data_source_file ic9808091_7.cif
_cod_data_source_block 2-CH3OC6H4COSeK
_cod_original_cell_volume 907.7(7)
_cod_original_sg_symbol_H-M 'P 21/a '
_cod_original_formula_sum 'C8 H7 K O2 Se '
_cod_database_code 4321768

loop_
_symmetry_equiv_pos_as_xyz
x,y,z
1/2-x,1/2+y,-z
-x,-y,-z
1/2+x,1/2-y,z

loop_
_atom_site_label
_atom_site_type_symbol
_atom_site_fract_x
_atom_site_fract_y
_atom_site_fract_z
_atom_site_U_iso_or_equiv
_atom_site_adp_type
_atom_site_occupancy
_atom_site_calc_flag
_atom_site_refinement_flags
_atom_site_disorder_assembly
_atom_site_disorder_group
Se(1) Se 0.45856(6) 0.80353(8) 0.39579(4) 0.0294(1) Uani 1.00 d . . .
K(1) K 0.3104(1) 0.6200(2) 0.56411(8) 0.0309(3) Uani 1.00 d . . .
O(1) O 0.3334(4) 0.4456(5) 0.3940(2) 0.033(1) Uani 1.00 d . . .
O(2) O 0.5859(4) 0.4490(5) 0.2515(2) 0.031(1) Uani 1.00 d . . .
C(1) C 0.3288(6) 0.5613(7) 0.2476(4) 0.027(1) Uani 1.00 d . . .
C(2) C 0.4430(6) 0.4947(7) 0.2000(3) 0.027(1) Uani 1.00 d . . .
C(3) C 0.4079(7) 0.4758(8) 0.1074(4) 0.033(2) Uani 1.00 d . . .
C(4) C 0.2602(7) 0.5236(9) 0.0615(4) 0.034(2) Uani 1.00 d . . .
C(5) C 0.1458(7) 0.5868(8) 0.1072(4) 0.036(2) Uani 1.00 d . . .
C(6) C 0.1805(7) 0.6054(8) 0.2003(4) 0.030(1) Uani 1.00 d . . .
C(7) C 0.3655(6) 0.5795(7) 0.3495(3) 0.024(1) Uani 1.00 d . . .
C(8) C 0.7141(7) 0.4042(9) 0.2058(4) 0.035(2) Uani 1.00 d . . .
H(1) H 0.484(6) 0.415(8) 0.078(4) 0.04(1) Uiso 1.00 calc . . .
H(2) H 0.236(6) 0.511(7) 0.003(3) 0.03(1) Uiso 1.00 calc . . .
H(3) H 0.049(6) 0.611(8) 0.078(4) 0.04(1) Uiso 1.00 calc . . .
H(4) H 0.108(6) 0.644(7) 0.232(3) 0.02(1) Uiso 1.00 calc . . .
H(5) H 0.821(7) 0.390(8) 0.249(4) 0.06(2) Uiso 1.00 calc . . .
H(6) H 0.685(6) 0.281(7) 0.168(4) 0.03(1) Uiso 1.00 calc . . .
H(7) H 0.721(6) 0.509(7) 0.168(3) 0.03(1) Uiso 1.00 calc . . .

loop_
_atom_site_aniso_label
_atom_site_aniso_U_11
_atom_site_aniso_U_22
_atom_site_aniso_U_33
_atom_site_aniso_U_12
_atom_site_aniso_U_13
_atom_site_aniso_U_23
Se(1) 0.0290(3) 0.0285(3) 0.0308(3) 0.0004(3) 0.0057(2) -0.0016(3)
K(1) 0.0322(6) 0.0299(6) 0.0313(7) 0.0025(5) 0.0078(5) 0.0016(5)
O(1) 0.042(2) 0.024(2) 0.035(2) 0.000(2) 0.009(2) 0.003(2)
O(2) 0.026(2) 0.040(2) 0.029(2) 0.005(2) 0.009(2) -0.001(2)
C(1) 0.031(3) 0.017(2) 0.033(3) -0.001(2) 0.008(2) 0.001(2)
C(2) 0.029(3) 0.025(3) 0.027(3) -0.004(2) 0.006(2) -0.001(2)
C(3) 0.041(3) 0.035(3) 0.023(3) -0.003(3) 0.009(3) -0.001(2)
C(4) 0.041(3) 0.041(3) 0.020(3) -0.006(3) 0.002(3) 0.000(3)
C(5) 0.033(3) 0.038(3) 0.033(3) 0.000(3) -0.003(3) 0.002(3)
C(6) 0.031(3) 0.033(3) 0.026(3) 0.003(3) 0.004(2) -0.002(2)
C(7) 0.023(3) 0.022(2) 0.027(3) 0.005(2) 0.003(2) -0.001(2)
C(8) 0.033(3) 0.036(3) 0.040(3) 0.005(3) 0.014(3) 0.000(3)

loop_
_atom_type_symbol
_atom_type_description
_atom_type_scat_dispersion_real
_atom_type_scat_dispersion_imag
_atom_type_scat_source
C C 0.003 0.002
;International Tables for Crystallography
(1992, Vol. C, Tables 4.2.6.8 and 6.1.1.1)
;
H H 0.000 0.000
;International Tables for Crystallography
(1992, Vol. C, Table 6.1.1.2)
;
K K 0.200 0.250
;International Tables for Crystallography
(1992, Vol. C, Tables 4.2.6.8 and 6.1.1.1)
;
O O 0.011 0.006
;International Tables for Crystallography
(1992, Vol. C, Tables 4.2.6.8 and 6.1.1.1)
;
Se Se -0.093 2.226
;International Tables for Crystallography
(1992, Vol. C, Tables 4.2.6.8 and 6.1.1.1)
;

loop_
_geom_angle_atom_site_label_1
_geom_angle_atom_site_label_2
_geom_angle_atom_site_label_3
_geom_angle
_geom_angle_site_symmetry_1
_geom_angle_site_symmetry_2
_geom_angle_site_symmetry_3
_geom_angle_publ_flag
K(1) Se(1) K(1) 75.68(2) 1_555 1_555 2_556 yes
K(1) Se(1) K(1) 84.73(4) 1_555 1_555 4_565 yes
K(1) Se(1) K(1) 79.53(3) 1_555 1_555 3_666 yes
K(1) Se(1) C(7) 75.7(2) 1_555 1_555 1_555 yes
K(1) Se(1) K(1) 106.73(4) 2_556 1_555 4_565 yes
K(1) Se(1) K(1) 155.15(4) 2_556 1_555 3_666 yes
K(1) Se(1) C(7) 112.2(1) 2_556 1_555 1_555 yes
K(1) Se(1) K(1) 68.99(3) 4_565 1_555 3_666 yes
K(1) Se(1) C(7) 129.8(2) 4_565 1_555 1_555 yes
K(1) Se(1) C(7) 62.3(1) 3_666 1_555 1_555 yes
Se(1) K(1) Se(1) 77.89(4) 1_555 1_555 4_465 yes
Se(1) K(1) Se(1) 140.82(4) 1_555 1_555 2_546 yes
Se(1) K(1) Se(1) 100.47(3) 1_555 1_555 3_666 yes
Se(1) K(1) K(1) 108.97(4) 1_555 1_555 4_465 yes
Se(1) K(1) K(1) 94.50(4) 1_555 1_555 2_546 yes
Se(1) K(1) K(1) 52.70(3) 1_555 1_555 2_556 yes
Se(1) K(1) K(1) 50.49(2) 1_555 1_555 4_565 yes
Se(1) K(1) K(1) 53.10(3) 1_555 1_555 3_666 yes
Se(1) K(1) O(1) 52.33(7) 1_555 1_555 1_555 yes
Se(1) K(1) O(1) 95.53(8) 1_555 1_555 2_556 yes
Se(1) K(1) O(1) 73.06(7) 1_555 1_555 3_666 yes
Se(1) K(1) O(2) 137.10(8) 1_555 1_555 3_666 yes
Se(1) K(1) C(7) 93.48(10) 1_555 1_555 3_666 yes
Se(1) K(1) Se(1) 73.27(4) 4_465 1_555 2_546 yes
Se(1) K(1) Se(1) 127.54(4) 4_465 1_555 3_666 yes
Se(1) K(1) K(1) 44.78(2) 4_465 1_555 4_465 yes
Se(1) K(1) K(1) 71.91(4) 4_465 1_555 2_546 yes
Se(1) K(1) K(1) 55.19(3) 4_465 1_555 2_556 yes
Se(1) K(1) K(1) 126.27(4) 4_465 1_555 4_565 yes
Se(1) K(1) K(1) 109.79(5) 4_465 1_555 3_666 yes
Se(1) K(1) O(1) 67.84(8) 4_465 1_555 1_555 yes
Se(1) K(1) O(1) 71.49(8) 4_465 1_555 2_556 yes
Se(1) K(1) O(1) 148.05(8) 4_465 1_555 3_666 yes
Se(1) K(1) O(2) 142.87(8) 4_465 1_555 3_666 yes
Se(1) K(1) C(7) 155.65(9) 4_465 1_555 3_666 yes
Se(1) K(1) Se(1) 77.67(4) 2_546 1_555 3_666 yes
Se(1) K(1) K(1) 66.55(3) 2_546 1_555 4_465 yes
Se(1) K(1) K(1) 51.63(2) 2_546 1_555 2_546 yes
Se(1) K(1) K(1) 122.89(5) 2_546 1_555 2_556 yes
Se(1) K(1) K(1) 157.95(4) 2_546 1_555 4_565 yes
Se(1) K(1) K(1) 113.98(5) 2_546 1_555 3_666 yes
Se(1) K(1) O(1) 91.86(8) 2_546 1_555 1_555 yes
Se(1) K(1) O(1) 99.76(8) 2_546 1_555 2_556 yes
Se(1) K(1) O(1) 123.95(8) 2_546 1_555 3_666 yes
Se(1) K(1) O(2) 79.07(8) 2_546 1_555 3_666 yes
Se(1) K(1) C(7) 101.99(10) 2_546 1_555 3_666 yes
Se(1) K(1) K(1) 144.09(4) 3_666 1_555 4_465 yes
Se(1) K(1) K(1) 55.82(2) 3_666 1_555 2_546 yes
Se(1) K(1) K(1) 153.12(5) 3_666 1_555 2_556 yes
Se(1) K(1) K(1) 81.42(3) 3_666 1_555 4_565 yes
Se(1) K(1) K(1) 47.37(3) 3_666 1_555 3_666 yes
Se(1) K(1) O(1) 70.55(8) 3_666 1_555 1_555 yes
Se(1) K(1) O(1) 157.32(9) 3_666 1_555 2_556 yes
Se(1) K(1) O(1) 48.21(7) 3_666 1_555 3_666 yes
Se(1) K(1) O(2) 67.66(8) 3_666 1_555 3_666 yes
Se(1) K(1) C(7) 31.09(9) 3_666 1_555 3_666 yes
K(1) K(1) K(1) 100.84(4) 4_465 1_555 2_546 yes
K(1) K(1) K(1) 60.14(4) 4_465 1_555 2_556 yes
K(1) K(1) K(1) 133.49(6) 4_465 1_555 4_565 yes
K(1) K(1) K(1) 154.41(3) 4_465 1_555 3_666 yes
K(1) K(1) O(1) 112.27(8) 4_465 1_555 1_555 yes
K(1) K(1) O(1) 38.46(8) 4_465 1_555 2_556 yes
K(1) K(1) O(1) 161.58(8) 4_465 1_555 3_666 yes
K(1) K(1) O(2) 101.35(7) 4_465 1_555 3_666 yes
K(1) K(1) C(7) 155.61(9) 4_465 1_555 3_666 yes
K(1) K(1) K(1) 120.62(6) 2_546 1_555 2_556 yes
K(1) K(1) K(1) 119.86(4) 2_546 1_555 4_565 yes
K(1) K(1) K(1) 66.54(4) 2_546 1_555 3_666 yes
K(1) K(1) O(1) 42.18(7) 2_546 1_555 1_555 yes
K(1) K(1) O(1) 138.91(9) 2_546 1_555 2_556 yes
K(1) K(1) O(1) 97.20(8) 2_546 1_555 3_666 yes
K(1) K(1) O(2) 109.01(8) 2_546 1_555 3_666 yes
K(1) K(1) C(7) 86.34(9) 2_546 1_555 3_666 yes
K(1) K(1) K(1) 79.16(4) 2_556 1_555 4_565 yes
K(1) K(1) K(1) 105.78(5) 2_556 1_555 3_666 yes
K(1) K(1) O(1) 90.21(8) 2_556 1_555 1_555 yes
K(1) K(1) O(1) 44.92(8) 2_556 1_555 2_556 yes
K(1) K(1) O(1) 113.01(8) 2_556 1_555 3_666 yes
K(1) K(1) O(2) 128.99(8) 2_556 1_555 3_666 yes
K(1) K(1) C(7) 135.12(10) 2_556 1_555 3_666 yes
K(1) K(1) K(1) 53.32(3) 4_565 1_555 3_666 yes
K(1) K(1) O(1) 87.68(7) 4_565 1_555 1_555 yes
K(1) K(1) O(1) 96.82(9) 4_565 1_555 2_556 yes
K(1) K(1) O(1) 34.10(7) 4_565 1_555 3_666 yes
K(1) K(1) O(2) 86.62(7) 4_565 1_555 3_666 yes
K(1) K(1) C(7) 55.96(9) 4_565 1_555 3_666 yes
K(1) K(1) O(1) 43.28(8) 3_666 1_555 1_555 yes
K(1) K(1) O(1) 145.33(9) 3_666 1_555 2_556 yes
K(1) K(1) O(1) 40.54(7) 3_666 1_555 3_666 yes
K(1) K(1) O(2) 103.82(8) 3_666 1_555 3_666 yes
K(1) K(1) C(7) 49.38(9) 3_666 1_555 3_666 yes
O(1) K(1) O(1) 132.12(9) 1_555 1_555 2_556 yes
O(1) K(1) O(1) 83.8(1) 1_555 1_555 3_666 yes
O(1) K(1) O(2) 138.2(1) 1_555 1_555 3_666 yes
O(1) K(1) C(7) 88.8(1) 1_555 1_555 3_666 yes
O(1) K(1) O(1) 123.8(1) 2_556 1_555 3_666 yes
O(1) K(1) O(2) 89.7(1) 2_556 1_555 3_666 yes
O(1) K(1) C(7) 132.5(1) 2_556 1_555 3_666 yes
O(1) K(1) O(2) 68.88(10) 3_666 1_555 3_666 yes
O(1) K(1) C(7) 22.5(1) 3_666 1_555 3_666 yes
O(2) K(1) C(7) 54.5(1) 3_666 1_555 3_666 yes
K(1) O(1) K(1) 92.9(1) 1_555 1_555 2_546 yes
K(1) O(1) K(1) 96.2(1) 1_555 1_555 3_666 yes
K(1) O(1) C(7) 102.3(3) 1_555 1_555 1_555 yes
K(1) O(1) K(1) 107.4(1) 2_546 1_555 3_666 yes
K(1) O(1) C(7) 159.2(4) 2_546 1_555 1_555 yes
K(1) O(1) C(7) 85.2(3) 3_666 1_555 1_555 yes
K(1) O(2) C(2) 134.2(3) 3_666 1_555 1_555 yes
K(1) O(2) C(8) 107.7(3) 3_666 1_555 1_555 yes
C(2) O(2) C(8) 117.8(4) 1_555 1_555 1_555 yes
C(2) C(1) C(6) 118.6(5) 1_555 1_555 1_555 yes
C(2) C(1) C(7) 120.8(5) 1_555 1_555 1_555 yes
C(6) C(1) C(7) 120.6(5) 1_555 1_555 1_555 yes
O(2) C(2) C(1) 115.4(5) 1_555 1_555 1_555 yes
O(2) C(2) C(3) 124.2(5) 1_555 1_555 1_555 yes
C(1) C(2) C(3) 120.5(5) 1_555 1_555 1_555 yes
C(2) C(3) C(4) 120.0(5) 1_555 1_555 1_555 yes
C(2) C(3) H(1) 117(3) 1_555 1_555 1_555 no
C(4) C(3) H(1) 121(3) 1_555 1_555 1_555 no
C(3) C(4) C(5) 120.5(6) 1_555 1_555 1_555 yes
C(3) C(4) H(2) 121(3) 1_555 1_555 1_555 no
C(5) C(4) H(2) 118(3) 1_555 1_555 1_555 no
C(4) C(5) C(6) 119.7(6) 1_555 1_555 1_555 yes
C(4) C(5) H(3) 120(3) 1_555 1_555 1_555 no
C(6) C(5) H(3) 119(3) 1_555 1_555 1_555 no
C(1) C(6) C(5) 120.8(5) 1_555 1_555 1_555 yes
C(1) C(6) H(4) 117(3) 1_555 1_555 1_555 no
C(5) C(6) H(4) 121(3) 1_555 1_555 1_555 no
Se(1) C(7) K(1) 86.6(2) 1_555 1_555 3_666 yes
Se(1) C(7) O(1) 125.6(4) 1_555 1_555 1_555 yes
Se(1) C(7) C(1) 116.7(3) 1_555 1_555 1_555 yes
K(1) C(7) O(1) 72.3(3) 3_666 1_555 1_555 yes
K(1) C(7) C(1) 112.5(3) 3_666 1_555 1_555 yes
O(1) C(7) C(1) 117.6(4) 1_555 1_555 1_555 yes
O(2) C(8) H(5) 113(3) 1_555 1_555 1_555 no
O(2) C(8) H(6) 108(2) 1_555 1_555 1_555 no
O(2) C(8) H(7) 104(2) 1_555 1_555 1_555 no
H(5) C(8) H(6) 111(4) 1_555 1_555 1_555 no
H(5) C(8) H(7) 107(4) 1_555 1_555 1_555 no
H(6) C(8) H(7) 111(4) 1_555 1_555 1_555 no

loop_
_geom_bond_atom_site_label_1
_geom_bond_atom_site_label_2
_geom_bond_distance
_geom_bond_site_symmetry_1
_geom_bond_site_symmetry_2
_geom_bond_publ_flag
Se(1) K(1) 3.309(1) 1_555 1_555 yes
Se(1) K(1) 3.358(2) 1_555 2_556 yes
Se(1) K(1) 3.625(2) 1_555 4_565 yes
Se(1) K(1) 3.597(1) 1_555 3_666 yes
Se(1) C(7) 1.861(5) 1_555 1_555 yes
K(1) K(1) 4.679(2) 1_555 4_465 yes
K(1) K(1) 4.090(1) 1_555 2_546 yes
K(1) K(1) 4.090(1) 1_555 2_556 yes
K(1) K(1) 4.679(2) 1_555 4_565 yes
K(1) K(1) 4.423(3) 1_555 3_666 yes
K(1) O(1) 2.892(4) 1_555 1_555 yes
K(1) O(1) 2.750(4) 1_555 2_556 yes
K(1) O(1) 3.050(4) 1_555 3_666 yes
K(1) O(2) 2.810(4) 1_555 3_666 yes
K(1) C(7) 3.189(5) 1_555 3_666 yes
O(1) C(7) 1.225(6) 1_555 1_555 yes
O(2) C(2) 1.370(6) 1_555 1_555 yes
O(2) C(8) 1.438(6) 1_555 1_555 yes
C(1) C(2) 1.400(7) 1_555 1_555 yes
C(1) C(6) 1.381(7) 1_555 1_555 yes
C(1) C(7) 1.519(7) 1_555 1_555 yes
C(2) C(3) 1.383(7) 1_555 1_555 yes
C(3) C(4) 1.375(8) 1_555 1_555 yes
C(3) H(1) 0.96(5) 1_555 1_555 no
C(4) C(5) 1.375(8) 1_555 1_555 yes
C(4) H(2) 0.87(5) 1_555 1_555 no
C(5) C(6) 1.390(8) 1_555 1_555 yes
C(5) H(3) 0.89(5) 1_555 1_555 no
C(6) H(4) 0.90(5) 1_555 1_555 no
C(8) H(5) 1.03(6) 1_555 1_555 no
C(8) H(6) 1.05(5) 1_555 1_555 no
C(8) H(7) 0.95(5) 1_555 1_555 no

loop_
_geom_contact_atom_site_label_1
_geom_contact_atom_site_label_2
_geom_contact_distance
_geom_contact_site_symmetry_1
_geom_contact_site_symmetry_2
_geom_contact_publ_flag
Se(1) K(1) 3.309(1) 1_555 1_555 ?
Se(1) K(1) 3.358(2) 1_555 2_556 ?
Se(1) K(1) 3.597(1) 1_555 3_666 ?
K(1) O(1) 2.892(4) 1_555 1_555 ?
K(1) O(1) 2.750(4) 1_555 2_556 ?
K(1) O(1) 3.050(4) 1_555 3_666 ?
K(1) O(2) 2.810(4) 1_555 3_666 ?
K(1) C(7) 3.189(5) 1_555 3_666 ?
Se(1) H(4) 3.00(5) 1_555 4_565 ?
Se(1) H(5) 3.18(6) 1_555 4_465 ?
Se(1) K(1) 3.309(1) 1_555 1_555 ?
Se(1) K(1) 3.358(2) 1_555 2_556 ?
Se(1) K(1) 3.597(1) 1_555 3_666 ?
K(1) O(1) 2.750(4) 1_555 2_556 ?
K(1) O(2) 2.810(4) 1_555 3_666 ?
K(1) O(1) 2.892(4) 1_555 1_555 ?
K(1) O(1) 3.050(4) 1_555 3_666 ?
K(1) C(7) 3.189(5) 1_555 3_666 ?
K(1) H(5) 3.23(6) 1_555 3_666 ?
K(1) C(7) 3.372(5) 1_555 1_555 ?
K(1) C(8) 3.524(6) 1_555 3_666 ?
O(1) H(5) 3.23(6) 1_555 4_455 ?
O(2) H(4) 2.92(5) 1_555 4_565 ?
O(2) H(5) 3.31(6) 1_555 4_455 ?
O(2) C(6) 3.393(7) 1_555 4_565 ?
C(1) H(6) 2.89(5) 1_555 4_455 ?
C(1) H(5) 3.21(6) 1_555 4_455 ?
C(1) H(4) 3.22(5) 1_555 4_565 ?
C(1) H(7) 3.35(5) 1_555 4_465 ?
C(1) C(8) 3.477(8) 1_555 4_455 ?
C(2) H(4) 2.93(5) 1_555 4_565 ?
C(2) H(6) 2.93(5) 1_555 4_455 ?
C(2) H(5) 3.07(6) 1_555 4_455 ?
C(2) C(8) 3.460(8) 1_555 4_455 ?
C(2) C(6) 3.499(7) 1_555 4_565 ?
C(2) H(3) 3.56(5) 1_555 4_565 ?
C(3) H(6) 2.91(5) 1_555 4_455 ?
C(3) H(1) 3.20(5) 1_555 3_665 ?
C(3) H(3) 3.24(5) 1_555 4_565 ?
C(3) H(5) 3.53(6) 1_555 4_455 ?
C(3) H(4) 3.55(5) 1_555 4_565 ?
C(4) H(6) 2.84(5) 1_555 4_455 ?
C(4) H(3) 3.22(5) 1_555 3_565 ?
C(4) H(1) 3.33(5) 1_555 3_665 ?
C(4) H(7) 3.51(5) 1_555 3_665 ?
C(4) H(3) 3.57(5) 1_555 4_565 ?
C(5) H(6) 2.77(5) 1_555 4_455 ?
C(5) H(7) 3.05(5) 1_555 4_465 ?
C(5) H(3) 3.30(5) 1_555 3_565 ?
C(5) H(2) 3.47(5) 1_555 3_565 ?
C(6) H(6) 2.79(5) 1_555 4_455 ?
C(6) H(7) 2.81(5) 1_555 4_465 ?
C(6) C(8) 3.497(9) 1_555 4_465 ?
C(7) H(4) 3.56(5) 1_555 4_565 ?
C(8) H(2) 3.32(5) 1_555 3_665 ?
C(8) H(4) 3.38(5) 1_555 4_565 ?
H(1) H(1) 2.7(1) 1_555 3_665 ?
H(1) H(2) 2.94(7) 1_555 3_665 ?
H(1) H(3) 3.17(8) 1_555 2_545 ?
H(1) H(3) 3.41(8) 1_555 4_565 ?
H(1) H(6) 3.42(7) 1_555 4_455 ?
H(1) H(2) 3.53(8) 1_555 2_545 ?
H(2) H(3) 2.68(7) 1_555 3_565 ?
H(2) H(7) 2.68(7) 1_555 3_665 ?
H(2) H(6) 3.16(7) 1_555 3_665 ?
H(2) H(6) 3.33(7) 1_555 4_455 ?
H(2) H(2) 3.564(8) 1_555 2_555 ?
H(2) H(2) 3.564(8) 1_555 2_545 ?
H(3) H(3) 2.8(1) 1_555 3_565 ?
H(3) H(6) 3.23(7) 1_555 4_455 ?
H(3) H(7) 3.26(8) 1_555 4_465 ?
H(3) H(7) 3.42(7) 1_555 1_455 ?
H(4) H(7) 2.88(7) 1_555 4_465 ?
H(4) H(5) 3.10(8) 1_555 1_455 ?
H(4) H(6) 3.27(7) 1_555 4_455 ?
H(4) H(7) 3.42(7) 1_555 1_455 ?

loop_
_geom_torsion_atom_site_label_1
_geom_torsion_atom_site_label_2
_geom_torsion_atom_site_label_3
_geom_torsion_atom_site_label_4
_geom_torsion
_geom_torsion_site_symmetry_1
_geom_torsion_site_symmetry_2
_geom_torsion_site_symmetry_3
_geom_torsion_site_symmetry_4
_geom_torsion_publ_flag
Se(1) K(1) Se(1) K(1) -133.51(4) 1_555 1_555 4_465 4_465 yes
Se(1) K(1) Se(1) K(1) -52.72(3) 1_555 1_555 4_465 2_556 yes
Se(1) K(1) Se(1) K(1) 153.18(4) 1_555 1_555 4_465 3_566 yes
Se(1) K(1) Se(1) C(7) -67.1(2) 1_555 1_555 4_465 4_465 yes
Se(1) K(1) Se(1) K(1) 31.7(1) 1_555 1_555 2_546 4_455 yes
Se(1) K(1) Se(1) K(1) 35.59(6) 1_555 1_555 2_546 2_546 yes
Se(1) K(1) Se(1) K(1) -44.30(5) 1_555 1_555 2_546 3_566 yes
Se(1) K(1) Se(1) C(7) 103.3(2) 1_555 1_555 2_546 2_546 yes
Se(1) K(1) Se(1) K(1) -3.8(1) 1_555 1_555 3_666 4_555 yes
Se(1) K(1) Se(1) K(1) -88.34(4) 1_555 1_555 3_666 2_546 yes
Se(1) K(1) Se(1) K(1) 0.0 1_555 1_555 3_666 3_666 yes
Se(1) K(1) Se(1) C(7) 79.2(2) 1_555 1_555 3_666 3_666 yes
Se(1) K(1) K(1) Se(1) 68.12(6) 1_555 1_555 4_465 1_455 yes
Se(1) K(1) K(1) Se(1) 48.58(4) 1_555 1_555 4_465 4_465 yes
Se(1) K(1) K(1) Se(1) -62.68(3) 1_555 1_555 4_465 2_556 yes
Se(1) K(1) K(1) Se(1) -81.25(6) 1_555 1_555 4_465 3_576 yes
Se(1) K(1) K(1) K(1) 126.96(3) 1_555 1_555 4_465 1_455 yes
Se(1) K(1) K(1) K(1) -20.56(4) 1_555 1_555 4_465 2_556 yes
Se(1) K(1) K(1) K(1) 98.65(5) 1_555 1_555 4_465 3_566 yes
Se(1) K(1) K(1) K(1) -20.56(4) 1_555 1_555 4_465 3_576 yes
Se(1) K(1) K(1) O(1) 7.99(8) 1_555 1_555 4_465 4_465 yes
Se(1) K(1) K(1) O(1) -74.4(1) 1_555 1_555 4_465 2_556 yes
Se(1) K(1) K(1) O(1) 140.14(9) 1_555 1_555 4_465 3_566 yes
Se(1) K(1) K(1) O(2) -130.58(8) 1_555 1_555 4_465 2_556 yes
Se(1) K(1) K(1) C(7) -82.1(1) 1_555 1_555 4_465 2_556 yes
Se(1) K(1) K(1) Se(1) -154.75(9) 1_555 1_555 2_546 4_455 yes
Se(1) K(1) K(1) Se(1) -158.36(3) 1_555 1_555 2_546 2_546 yes
Se(1) K(1) K(1) Se(1) 99.61(3) 1_555 1_555 2_546 3_666 yes
Se(1) K(1) K(1) K(1) -156.98(3) 1_555 1_555 2_546 4_455 yes
Se(1) K(1) K(1) K(1) -110.31(3) 1_555 1_555 2_546 3_566 yes
Se(1) K(1) K(1) K(1) 46.32(2) 1_555 1_555 2_546 3_666 yes
Se(1) K(1) K(1) O(1) 1.0(1) 1_555 1_555 2_546 1_555 yes
Se(1) K(1) K(1) O(1) -114.55(8) 1_555 1_555 2_546 4_455 yes
Se(1) K(1) K(1) O(1) 162.09(7) 1_555 1_555 2_546 2_546 yes
Se(1) K(1) K(1) O(2) -33.7(1) 1_555 1_555 2_546 4_455 yes
Se(1) K(1) K(1) C(7) -109.4(1) 1_555 1_555 2_546 4_455 yes
Se(1) K(1) K(1) Se(1) 102.03(4) 1_555 1_555 2_556 4_465 yes
Se(1) K(1) K(1) Se(1) -158.36(3) 1_555 1_555 2_556 2_556 yes
Se(1) K(1) K(1) Se(1) -82.67(3) 1_555 1_555 2_556 3_676 yes
Se(1) K(1) K(1) K(1) 155.32(4) 1_555 1_555 2_556 4_465 yes
Se(1) K(1) K(1) K(1) -109.65(6) 1_555 1_555 2_556 1_565 yes
Se(1) K(1) K(1) K(1) 155.32(4) 1_555 1_555 2_556 3_576 yes
Se(1) K(1) K(1) K(1) -48.05(2) 1_555 1_555 2_556 3_676 yes
Se(1) K(1) K(1) O(1) 128.18(8) 1_555 1_555 2_556 4_465 yes
Se(1) K(1) K(1) O(1) -159.3(1) 1_555 1_555 2_556 2_556 yes
Se(1) K(1) K(1) O(1) -54.6(1) 1_555 1_555 2_556 1_565 yes
Se(1) K(1) K(1) O(2) 58.09(8) 1_555 1_555 2_556 4_465 yes
Se(1) K(1) K(1) C(7) 108.43(10) 1_555 1_555 2_556 4_465 yes
Se(1) K(1) K(1) Se(1) -48.58(4) 1_555 1_555 4_565 4_565 yes
Se(1) K(1) K(1) Se(1) 94.78(4) 1_555 1_555 4_565 2_656 yes
Se(1) K(1) K(1) Se(1) 89.53(3) 1_555 1_555 4_565 3_676 yes
Se(1) K(1) K(1) K(1) -7.3(1) 1_555 1_555 4_565 2_656 yes
Se(1) K(1) K(1) K(1) -69.14(4) 1_555 1_555 4_565 3_666 yes
Se(1) K(1) K(1) K(1) 50.07(3) 1_555 1_555 4_565 3_676 yes
Se(1) K(1) K(1) O(1) 7.54(8) 1_555 1_555 4_565 4_565 yes
Se(1) K(1) K(1) O(1) -141.9(2) 1_555 1_555 4_565 2_656 yes
Se(1) K(1) K(1) O(1) -123.0(1) 1_555 1_555 4_565 3_666 yes
Se(1) K(1) K(1) O(2) 162.20(8) 1_555 1_555 4_565 2_656 yes
Se(1) K(1) K(1) C(7) 155.4(2) 1_555 1_555 4_565 2_656 yes
Se(1) K(1) K(1) Se(1) 43.36(4) 1_555 1_555 3_666 4_565 yes
Se(1) K(1) K(1) Se(1) 123.30(3) 1_555 1_555 3_666 2_646 yes
Se(1) K(1) K(1) Se(1) 180.0 1_555 1_555 3_666 3_666 yes
Se(1) K(1) K(1) K(1) -178.63(4) 1_555 1_555 3_666 4_555 yes
Se(1) K(1) K(1) K(1) -115.65(3) 1_555 1_555 3_666 2_546 yes
Se(1) K(1) K(1) K(1) 64.35(3) 1_555 1_555 3_666 4_565 yes
Se(1) K(1) K(1) K(1) 128.8(1) 1_555 1_555 3_666 2_646 yes
Se(1) K(1) K(1) O(1) -71.5(1) 1_555 1_555 3_666 1_555 yes
Se(1) K(1) K(1) O(1) -150.9(2) 1_555 1_555 3_666 4_555 yes
Se(1) K(1) K(1) O(1) 108.5(1) 1_555 1_555 3_666 3_666 yes
Se(1) K(1) K(1) O(2) -40.66(8) 1_555 1_555 3_666 1_555 yes
Se(1) K(1) K(1) C(7) -41.9(1) 1_555 1_555 3_666 1_555 yes
Se(1) K(1) O(1) K(1) -178.8(1) 1_555 1_555 1_555 2_546 yes
Se(1) K(1) O(1) K(1) 73.35(8) 1_555 1_555 1_555 3_666 yes
Se(1) K(1) O(1) C(7) -13.0(3) 1_555 1_555 1_555 1_555 yes
Se(1) K(1) O(1) K(1) 113.79(10) 1_555 1_555 2_556 4_465 yes
Se(1) K(1) O(1) K(1) 16.37(9) 1_555 1_555 2_556 2_556 yes
Se(1) K(1) O(1) C(7) -120.9(9) 1_555 1_555 2_556 2_556 yes
Se(1) K(1) O(1) K(1) 42.58(9) 1_555 1_555 3_666 4_565 yes
Se(1) K(1) O(1) K(1) -52.45(7) 1_555 1_555 3_666 3_666 yes
Se(1) K(1) O(1) C(7) -154.3(3) 1_555 1_555 3_666 3_666 yes
Se(1) K(1) O(2) C(2) -32.8(5) 1_555 1_555 3_666 3_666 yes
Se(1) K(1) O(2) C(8) 139.6(3) 1_555 1_555 3_666 3_666 yes
Se(1) K(1) C(7) O(1) 24.6(3) 1_555 1_555 3_666 3_666 yes
Se(1) K(1) C(7) C(1) 137.8(3) 1_555 1_555 3_666 3_666 yes
Se(1) K(1) Se(1) K(1) 51.71(3) 1_555 2_556 4_465 1_555 yes
Se(1) K(1) Se(1) K(1) 140.05(4) 1_555 2_556 4_465 4_465 yes
Se(1) K(1) Se(1) K(1) 136.22(8) 1_555 2_556 4_465 3_566 yes
Se(1) K(1) Se(1) C(7) -140.7(2) 1_555 2_556 4_465 4_465 yes
Se(1) K(1) Se(1) K(1) -83.29(6) 1_555 2_556 2_556 4_465 yes
Se(1) K(1) Se(1) K(1) 98.37(8) 1_555 2_556 2_556 1_565 yes
Se(1) K(1) Se(1) K(1) -152.85(7) 1_555 2_556 2_556 3_576 yes
Se(1) K(1) Se(1) C(7) -19.5(2) 1_555 2_556 2_556 2_556 yes
Se(1) K(1) Se(1) K(1) 73.32(2) 1_555 2_556 3_676 3_676 yes
Se(1) K(1) Se(1) C(7) 139.7(2) 1_555 2_556 3_676 3_676 yes
Se(1) K(1) K(1) Se(1) -102.03(4) 1_555 2_556 1_555 4_465 yes
Se(1) K(1) K(1) Se(1) -131.91(5) 1_555 2_556 1_555 2_546 yes
Se(1) K(1) K(1) Se(1) 3.6(1) 1_555 2_556 1_555 3_666 yes
Se(1) K(1) K(1) K(1) -155.32(4) 1_555 2_556 1_555 4_465 yes
Se(1) K(1) K(1) K(1) -70.35(6) 1_555 2_556 1_555 2_546 yes
Se(1) K(1) K(1) K(1) 48.05(2) 1_555 2_556 1_555 4_565 yes
Se(1) K(1) K(1) K(1) 1.38(4) 1_555 2_556 1_555 3_666 yes
Se(1) K(1) K(1) O(1) -39.55(8) 1_555 2_556 1_555 1_555 yes
Se(1) K(1) K(1) O(1) 159.3(1) 1_555 2_556 1_555 2_556 yes
Se(1) K(1) K(1) O(1) 43.82(8) 1_555 2_556 1_555 3_666 yes
Se(1) K(1) K(1) O(2) 124.6(1) 1_555 2_556 1_555 3_666 yes
Se(1) K(1) K(1) C(7) 48.9(1) 1_555 2_556 1_555 3_666 yes
Se(1) K(1) K(1) Se(1) -100.07(5) 1_555 2_556 4_465 1_455 yes
Se(1) K(1) K(1) Se(1) -43.36(4) 1_555 2_556 4_465 4_465 yes
Se(1) K(1) K(1) Se(1) 136.64(4) 1_555 2_556 4_465 2_556 yes
Se(1) K(1) K(1) Se(1) 180.0 1_555 2_556 4_465 3_576 yes
Se(1) K(1) K(1) K(1) 20.99(2) 1_555 2_556 4_465 1_555 yes
Se(1) K(1) K(1) K(1) -94.6(1) 1_555 2_556 4_465 1_455 yes
Se(1) K(1) K(1) K(1) -41.99(7) 1_555 2_556 4_465 3_566 yes
Se(1) K(1) K(1) K(1) -159.01(2) 1_555 2_556 4_465 3_576 yes
Se(1) K(1) K(1) O(1) -114.9(1) 1_555 2_556 4_465 4_465 yes
Se(1) K(1) K(1) O(1) 65.1(1) 1_555 2_556 4_465 2_556 yes
Se(1) K(1) K(1) O(1) -14.2(2) 1_555 2_556 4_465 3_566 yes
Se(1) K(1) K(1) O(2) 95.98(9) 1_555 2_556 4_465 2_556 yes
Se(1) K(1) K(1) C(7) 94.7(1) 1_555 2_556 4_465 2_556 yes
Se(1) K(1) K(1) Se(1) 145.42(4) 1_555 2_556 1_565 4_475 yes
Se(1) K(1) K(1) Se(1) -131.91(5) 1_555 2_556 1_565 2_556 yes
Se(1) K(1) K(1) Se(1) 69.73(5) 1_555 2_556 1_565 1_565 yes
Se(1) K(1) K(1) K(1) -179.95(4) 1_555 2_556 1_565 4_475 yes
Se(1) K(1) K(1) K(1) 23.42(6) 1_555 2_556 1_565 4_575 yes
Se(1) K(1) K(1) O(1) 68.7(1) 1_555 2_556 1_565 1_565 yes
Se(1) K(1) K(1) Se(1) -140.64(10) 1_555 2_556 3_576 4_475 yes
Se(1) K(1) K(1) Se(1) 81.25(6) 1_555 2_556 3_576 3_576 yes
Se(1) K(1) K(1) K(1) 28.21(8) 1_555 2_556 3_576 2_456 yes
Se(1) K(1) K(1) K(1) 179.90(10) 1_555 2_556 3_576 4_475 yes
Se(1) K(1) K(1) O(1) 137.37(10) 1_555 2_556 3_576 3_576 yes
Se(1) K(1) K(1) Se(1) 140.64(10) 1_555 2_556 3_676 4_575 yes
Se(1) K(1) K(1) Se(1) -69.98(4) 1_555 2_556 3_676 2_656 yes
Se(1) K(1) K(1) Se(1) -89.53(3) 1_555 2_556 3_676 3_676 yes
Se(1) K(1) K(1) K(1) -158.67(6) 1_555 2_556 3_676 4_575 yes
Se(1) K(1) K(1) K(1) -11.15(2) 1_555 2_556 3_676 2_656 yes
Se(1) K(1) K(1) O(1) -130.12(8) 1_555 2_556 3_676 3_676 yes
Se(1) K(1) O(1) K(1) 88.1(1) 1_555 2_556 4_465 4_465 yes
Se(1) K(1) O(1) K(1) -176.90(6) 1_555 2_556 4_465 3_576 yes
Se(1) K(1) O(1) C(7) -13.8(3) 1_555 2_556 4_465 4_465 yes
Se(1) K(1) O(1) K(1) -16.06(9) 1_555 2_556 2_556 1_555 yes
Se(1) K(1) O(1) K(1) -123.96(8) 1_555 2_556 2_556 4_465 yes
Se(1) K(1) O(1) C(7) 149.7(3) 1_555 2_556 2_556 2_556 yes
Se(1) K(1) O(2) C(2) 129.4(4) 1_555 2_556 4_465 4_465 yes
Se(1) K(1) O(2) C(8) -58.2(3) 1_555 2_556 4_465 4_465 yes
Se(1) K(1) C(7) O(1) 168.3(3) 1_555 2_556 4_465 4_465 yes
Se(1) K(1) C(7) C(1) -78.4(3) 1_555 2_556 4_465 4_465 yes
Se(1) K(1) Se(1) K(1) 126.45(4) 1_555 4_565 4_565 2_656 yes
Se(1) K(1) Se(1) K(1) -55.21(3) 1_555 4_565 4_565 3_666 yes
Se(1) K(1) Se(1) C(7) 62.6(1) 1_555 4_565 4_565 4_565 yes
Se(1) K(1) Se(1) K(1) -82.70(5) 1_555 4_565 2_656 2_656 yes
Se(1) K(1) Se(1) C(7) -161.9(2) 1_555 4_565 2_656 2_656 yes
Se(1) K(1) Se(1) K(1) 0.0 1_555 4_565 3_676 2_556 yes
Se(1) K(1) Se(1) K(1) -79.88(4) 1_555 4_565 3_676 3_676 yes
Se(1) K(1) Se(1) C(7) -147.6(2) 1_555 4_565 3_676 3_676 yes
Se(1) K(1) K(1) Se(1) -19.54(4) 1_555 4_565 1_555 4_465 yes
Se(1) K(1) K(1) Se(1) 129.83(8) 1_555 4_565 1_555 2_546 yes
Se(1) K(1) K(1) Se(1) 111.27(3) 1_555 4_565 1_555 3_666 yes
Se(1) K(1) K(1) K(1) -78.38(2) 1_555 4_565 1_555 4_465 yes
Se(1) K(1) K(1) K(1) 69.14(4) 1_555 4_565 1_555 2_546 yes
Se(1) K(1) K(1) K(1) -50.07(3) 1_555 4_565 1_555 2_556 yes
Se(1) K(1) K(1) K(1) 69.14(4) 1_555 4_565 1_555 3_666 yes
Se(1) K(1) K(1) O(1) 40.60(7) 1_555 4_565 1_555 1_555 yes
Se(1) K(1) K(1) O(1) -91.56(8) 1_555 4_565 1_555 2_556 yes
Se(1) K(1) K(1) O(1) 123.0(1) 1_555 4_565 1_555 3_666 yes
Se(1) K(1) K(1) O(2) 179.17(8) 1_555 4_565 1_555 3_666 yes
Se(1) K(1) K(1) C(7) 130.7(1) 1_555 4_565 1_555 3_666 yes
Se(1) K(1) K(1) Se(1) -56.70(3) 1_555 4_565 2_656 4_565 yes
Se(1) K(1) K(1) Se(1) -100.07(5) 1_555 4_565 2_656 1_655 yes
Se(1) K(1) K(1) Se(1) 123.30(3) 1_555 4_565 2_656 2_656 yes
Se(1) K(1) K(1) Se(1) 180.0 1_555 4_565 2_656 3_776 yes
Se(1) K(1) K(1) K(1) -121.06(4) 1_555 4_565 2_656 1_655 yes
Se(1) K(1) K(1) K(1) 121.92(5) 1_555 4_565 2_656 1_665 yes
Se(1) K(1) K(1) K(1) 174.51(9) 1_555 4_565 2_656 3_776 yes
Se(1) K(1) K(1) O(1) 14.8(1) 1_555 4_565 2_656 4_565 yes
Se(1) K(1) K(1) O(1) -165.2(1) 1_555 4_565 2_656 2_656 yes
Se(1) K(1) K(1) O(1) 94.2(2) 1_555 4_565 2_656 1_665 yes
Se(1) K(1) K(1) O(2) -16.05(10) 1_555 4_565 2_656 4_565 yes
Se(1) K(1) K(1) C(7) -14.8(1) 1_555 4_565 2_656 4_565 yes
Se(1) K(1) K(1) Se(1) 102.03(4) 1_555 4_565 3_666 4_565 yes
Se(1) K(1) K(1) Se(1) -175.30(1) 1_555 4_565 3_666 2_646 yes
Se(1) K(1) K(1) Se(1) -99.61(3) 1_555 4_565 3_666 3_666 yes
Se(1) K(1) K(1) K(1) -53.29(3) 1_555 4_565 3_666 1_555 yes
Se(1) K(1) K(1) K(1) -148.32(6) 1_555 4_565 3_666 4_555 yes
Se(1) K(1) K(1) K(1) -53.29(3) 1_555 4_565 3_666 2_546 yes
Se(1) K(1) K(1) K(1) 150.08(2) 1_555 4_565 3_666 2_646 yes
Se(1) K(1) K(1) O(1) -26.14(7) 1_555 4_565 3_666 1_555 yes
Se(1) K(1) K(1) O(1) 156.7(1) 1_555 4_565 3_666 4_555 yes
Se(1) K(1) K(1) O(1) -98.6(1) 1_555 4_565 3_666 3_666 yes
Se(1) K(1) K(1) O(2) 43.94(8) 1_555 4_565 3_666 1_555 yes
Se(1) K(1) K(1) C(7) -6.40(9) 1_555 4_565 3_666 1_555 yes
Se(1) K(1) K(1) Se(1) -145.42(4) 1_555 4_565 3_676 4_575 yes
Se(1) K(1) K(1) Se(1) -175.30(1) 1_555 4_565 3_676 2_656 yes
Se(1) K(1) K(1) Se(1) 82.67(3) 1_555 4_565 3_676 3_676 yes
Se(1) K(1) K(1) K(1) 34.62(2) 1_555 4_565 3_676 2_556 yes
Se(1) K(1) K(1) K(1) 153.03(5) 1_555 4_565 3_676 4_575 yes
Se(1) K(1) K(1) K(1) -122.01(4) 1_555 4_565 3_676 2_656 yes
Se(1) K(1) K(1) O(1) 122.22(8) 1_555 4_565 3_676 3_676 yes
Se(1) K(1) O(1) K(1) -165.0(1) 1_555 4_565 4_565 2_656 yes
Se(1) K(1) O(1) K(1) 87.14(9) 1_555 4_565 4_565 3_676 yes
Se(1) K(1) O(1) C(7) -78.6(3) 1_555 4_565 4_565 4_565 yes
Se(1) K(1) O(1) K(1) -68.0(2) 1_555 4_565 2_656 1_655 yes
Se(1) K(1) O(1) K(1) 27.0(2) 1_555 4_565 2_656 2_656 yes
Se(1) K(1) O(1) C(7) 128.9(3) 1_555 4_565 2_656 2_656 yes
Se(1) K(1) O(1) K(1) -38.54(9) 1_555 4_565 3_666 1_555 yes
Se(1) K(1) O(1) K(1) 58.87(7) 1_555 4_565 3_666 3_666 yes
Se(1) K(1) O(1) C(7) -163.9(9) 1_555 4_565 3_666 3_666 yes
Se(1) K(1) O(2) C(2) -171.6(4) 1_555 4_565 2_656 2_656 yes
Se(1) K(1) O(2) C(8) 16.0(4) 1_555 4_565 2_656 2_656 yes
Se(1) K(1) C(7) O(1) -92.5(4) 1_555 4_565 2_656 2_656 yes
Se(1) K(1) C(7) C(1) 154.3(2) 1_555 4_565 2_656 2_656 yes
Se(1) K(1) Se(1) K(1) 55.92(2) 1_555 3_666 4_565 4_565 yes
Se(1) K(1) Se(1) K(1) 59.8(1) 1_555 3_666 4_565 2_656 yes
Se(1) K(1) Se(1) C(7) -11.8(2) 1_555 3_666 4_565 4_565 yes
Se(1) K(1) Se(1) K(1) 146.70(6) 1_555 3_666 2_646 4_555 yes
Se(1) K(1) Se(1) K(1) -132.51(4) 1_555 3_666 2_646 2_646 yes
Se(1) K(1) Se(1) C(7) 161.1(2) 1_555 3_666 2_646 2_646 yes
Se(1) K(1) Se(1) K(1) 0.0 1_555 3_666 3_666 1_555 yes
Se(1) K(1) Se(1) K(1) 178.34(5) 1_555 3_666 3_666 4_555 yes
Se(1) K(1) Se(1) K(1) 69.57(3) 1_555 3_666 3_666 2_546 yes
Se(1) K(1) Se(1) C(7) -63.8(2) 1_555 3_666 3_666 3_666 yes
Se(1) K(1) K(1) Se(1) 56.70(3) 1_555 3_666 1_555 4_465 yes
Se(1) K(1) K(1) Se(1) 136.64(4) 1_555 3_666 1_555 2_546 yes
Se(1) K(1) K(1) Se(1) 180.0 1_555 3_666 1_555 3_666 yes
Se(1) K(1) K(1) K(1) 51.2(1) 1_555 3_666 1_555 4_465 yes
Se(1) K(1) K(1) K(1) 115.65(3) 1_555 3_666 1_555 2_546 yes
Se(1) K(1) K(1) K(1) -1.37(4) 1_555 3_666 1_555 2_556 yes
Se(1) K(1) K(1) K(1) -64.35(3) 1_555 3_666 1_555 4_565 yes
Se(1) K(1) K(1) O(1) 71.5(1) 1_555 3_666 1_555 1_555 yes
Se(1) K(1) K(1) O(1) -29.1(2) 1_555 3_666 1_555 2_556 yes
Se(1) K(1) K(1) O(1) -108.5(1) 1_555 3_666 1_555 3_666 yes
Se(1) K(1) K(1) O(2) -139.34(8) 1_555 3_666 1_555 3_666 yes
Se(1) K(1) K(1) C(7) -138.1(1) 1_555 3_666 1_555 3_666 yes
Se(1) K(1) K(1) Se(1) 154.75(9) 1_555 3_666 4_555 4_555 yes
Se(1) K(1) K(1) Se(1) 79.1(1) 1_555 3_666 4_555 1_545 yes
Se(1) K(1) K(1) Se(1) -105.6(1) 1_555 3_666 4_555 2_646 yes
Se(1) K(1) K(1) K(1) 44.4(1) 1_555 3_666 4_555 1_545 yes
Se(1) K(1) K(1) K(1) -158.93(9) 1_555 3_666 4_555 2_646 yes
Se(1) K(1) K(1) K(1) 106.0(1) 1_555 3_666 4_555 3_656 yes
Se(1) K(1) K(1) O(1) 155.7(1) 1_555 3_666 4_555 4_555 yes
Se(1) K(1) K(1) O(1) -131.8(1) 1_555 3_666 4_555 2_646 yes
Se(1) K(1) K(1) O(1) 51.0(2) 1_555 3_666 4_555 3_656 yes
Se(1) K(1) K(1) O(2) -61.7(1) 1_555 3_666 4_555 2_646 yes
Se(1) K(1) K(1) C(7) -112.0(1) 1_555 3_666 4_555 2_646 yes
Se(1) K(1) K(1) Se(1) 153.96(6) 1_555 3_666 2_546 4_455 yes
Se(1) K(1) K(1) Se(1) -62.68(3) 1_555 3_666 2_546 2_546 yes
Se(1) K(1) K(1) Se(1) -111.27(3) 1_555 3_666 2_546 3_666 yes
Se(1) K(1) K(1) K(1) -42.12(2) 1_555 3_666 2_546 1_555 yes
Se(1) K(1) K(1) K(1) -103.9(1) 1_555 3_666 2_546 4_455 yes
Se(1) K(1) K(1) K(1) -9.64(2) 1_555 3_666 2_546 3_566 yes
Se(1) K(1) K(1) O(1) 11.7(1) 1_555 3_666 2_546 1_555 yes
Se(1) K(1) K(1) O(1) 30.6(2) 1_555 3_666 2_546 4_455 yes
Se(1) K(1) K(1) O(1) -118.80(8) 1_555 3_666 2_546 2_546 yes
Se(1) K(1) K(1) O(2) 86.53(8) 1_555 3_666 2_546 4_455 yes
Se(1) K(1) K(1) C(7) 93.3(2) 1_555 3_666 2_546 4_455 yes
Se(1) K(1) K(1) Se(1) -102.03(4) 1_555 3_666 4_565 4_565 yes
Se(1) K(1) K(1) Se(1) -105.6(1) 1_555 3_666 4_565 2_656 yes
Se(1) K(1) K(1) Se(1) 29.87(5) 1_555 3_666 4_565 3_676 yes
Se(1) K(1) K(1) K(1) 53.29(3) 1_555 3_666 4_565 1_555 yes
Se(1) K(1) K(1) K(1) -103.41(5) 1_555 3_666 4_565 2_656 yes
Se(1) K(1) K(1) K(1) -31.68(6) 1_555 3_666 4_565 3_676 yes
Se(1) K(1) K(1) O(1) -62.48(8) 1_555 3_666 4_565 4_565 yes
Se(1) K(1) K(1) O(1) -145.85(8) 1_555 3_666 4_565 2_656 yes
Se(1) K(1) K(1) O(1) 98.6(1) 1_555 3_666 4_565 3_666 yes
Se(1) K(1) K(1) O(2) 133.3(1) 1_555 3_666 4_565 2_656 yes
Se(1) K(1) K(1) C(7) -151.0(1) 1_555 3_666 4_565 2_656 yes
Se(1) K(1) K(1) Se(1) -153.96(6) 1_555 3_666 2_646 4_555 yes
Se(1) K(1) K(1) Se(1) 94.78(4) 1_555 3_666 2_646 2_646 yes
Se(1) K(1) K(1) Se(1) 75.23(4) 1_555 3_666 2_646 3_766 yes
Se(1) K(1) K(1) K(1) 163.92(7) 1_555 3_666 2_646 4_555 yes
Se(1) K(1) K(1) K(1) 44.71(3) 1_555 3_666 2_646 1_655 yes
Se(1) K(1) K(1) K(1) 16.40(4) 1_555 3_666 2_646 3_766 yes
Se(1) K(1) K(1) O(1) -142.2(1) 1_555 3_666 2_646 4_555 yes
Se(1) K(1) K(1) O(1) 135.37(8) 1_555 3_666 2_646 2_646 yes
Se(1) K(1) K(1) O(1) 3.22(8) 1_555 3_666 2_646 1_655 yes
Se(1) K(1) K(1) O(2) -86.06(9) 1_555 3_666 2_646 4_555 yes
Se(1) K(1) K(1) C(7) -134.5(1) 1_555 3_666 2_646 4_555 yes
Se(1) K(1) O(1) K(1) -69.36(8) 1_555 3_666 1_555 1_555 yes
Se(1) K(1) O(1) K(1) -164.4(2) 1_555 3_666 1_555 2_546 yes
Se(1) K(1) O(1) C(7) 32.5(3) 1_555 3_666 1_555 1_555 yes
Se(1) K(1) O(1) K(1) -151.2(2) 1_555 3_666 4_555 4_555 yes
Se(1) K(1) O(1) K(1) 111.4(2) 1_555 3_666 4_555 2_646 yes
Se(1) K(1) O(1) C(7) -13(1) 1_555 3_666 4_555 4_555 yes
Se(1) K(1) O(1) K(1) 47.73(6) 1_555 3_666 3_666 1_555 yes
Se(1) K(1) O(1) K(1) -60.17(8) 1_555 3_666 3_666 4_565 yes
Se(1) K(1) O(1) C(7) 134.1(3) 1_555 3_666 3_666 3_666 yes
Se(1) K(1) O(2) C(2) -48.4(4) 1_555 3_666 1_555 1_555 yes
Se(1) K(1) O(2) C(8) 139.2(3) 1_555 3_666 1_555 1_555 yes
Se(1) K(1) C(7) O(1) -129.1(4) 1_555 3_666 1_555 1_555 yes
Se(1) K(1) C(7) C(1) 117.6(4) 1_555 3_666 1_555 1_555 yes
Se(1) C(7) K(1) K(1) 72.2(1) 1_555 1_555 3_666 1_555 yes
Se(1) C(7) K(1) K(1) 141.5(1) 1_555 1_555 3_666 4_555 yes
Se(1) C(7) K(1) K(1) 140.5(2) 1_555 1_555 3_666 2_546 yes
Se(1) C(7) K(1) K(1) 10.3(1) 1_555 1_555 3_666 4_565 yes
Se(1) C(7) K(1) K(1) -98.1(2) 1_555 1_555 3_666 2_646 yes
Se(1) C(7) K(1) O(1) 129.1(4) 1_555 1_555 3_666 1_555 yes
Se(1) C(7) K(1) O(1) -154.7(1) 1_555 1_555 3_666 4_555 yes
Se(1) C(7) K(1) O(1) 52.4(2) 1_555 1_555 3_666 3_666 yes
Se(1) C(7) K(1) O(2) -106.3(2) 1_555 1_555 3_666 1_555 yes
Se(1) C(7) O(1) K(1) 23.0(5) 1_555 1_555 1_555 1_555 yes
Se(1) C(7) O(1) K(1) 159.0(6) 1_555 1_555 1_555 2_546 yes
Se(1) C(7) O(1) K(1) -72.3(4) 1_555 1_555 1_555 3_666 yes
Se(1) C(7) C(1) C(2) 86.9(5) 1_555 1_555 1_555 1_555 yes
Se(1) C(7) C(1) C(6) -95.0(5) 1_555 1_555 1_555 1_555 yes
K(1) Se(1) K(1) Se(1) -55.92(2) 1_555 1_555 2_556 4_465 yes
K(1) Se(1) K(1) Se(1) 35.59(6) 1_555 1_555 2_556 2_556 yes
K(1) Se(1) K(1) Se(1) 79.88(4) 1_555 1_555 2_556 3_676 yes
K(1) Se(1) K(1) O(1) -70.09(9) 1_555 1_555 2_556 4_465 yes
K(1) Se(1) K(1) O(1) 13.70(8) 1_555 1_555 2_556 2_556 yes
K(1) Se(1) K(1) O(1) 147.05(9) 1_555 1_555 2_556 1_565 yes
K(1) Se(1) K(1) O(2) -125.18(8) 1_555 1_555 2_556 4_465 yes
K(1) Se(1) K(1) C(7) -75.44(9) 1_555 1_555 2_556 4_465 yes
K(1) Se(1) K(1) Se(1) 133.51(4) 1_555 1_555 4_565 4_565 yes
K(1) Se(1) K(1) Se(1) -132.51(4) 1_555 1_555 4_565 2_656 yes
K(1) Se(1) K(1) Se(1) -73.32(2) 1_555 1_555 4_565 3_676 yes
K(1) Se(1) K(1) O(1) -172.47(8) 1_555 1_555 4_565 4_565 yes
K(1) Se(1) K(1) O(1) 158.4(2) 1_555 1_555 4_565 2_656 yes
K(1) Se(1) K(1) O(1) 33.38(8) 1_555 1_555 4_565 3_666 yes
K(1) Se(1) K(1) O(2) -29.8(1) 1_555 1_555 4_565 2_656 yes
K(1) Se(1) K(1) C(7) -155.4(2) 1_555 1_555 4_565 2_656 yes
K(1) Se(1) K(1) Se(1) -140.05(4) 1_555 1_555 3_666 4_565 yes
K(1) Se(1) K(1) Se(1) -82.70(5) 1_555 1_555 3_666 2_646 yes
K(1) Se(1) K(1) Se(1) 0.0 1_555 1_555 3_666 3_666 yes
K(1) Se(1) K(1) O(1) 55.76(9) 1_555 1_555 3_666 1_555 yes
K(1) Se(1) K(1) O(1) 134.1(2) 1_555 1_555 3_666 4_555 yes
K(1) Se(1) K(1) O(1) -43.59(8) 1_555 1_555 3_666 3_666 yes
K(1) Se(1) K(1) O(2) 136.84(9) 1_555 1_555 3_666 1_555 yes
K(1) Se(1) K(1) C(7) 79.2(2) 1_555 1_555 3_666 1_555 yes
K(1) Se(1) C(7) O(1) -20.1(4) 1_555 1_555 1_555 1_555 yes
K(1) Se(1) C(7) C(1) 160.9(4) 1_555 1_555 1_555 1_555 yes
K(1) Se(1) K(1) Se(1) -163.99(4) 1_555 4_465 4_465 1_455 yes
K(1) Se(1) K(1) Se(1) 69.57(3) 1_555 4_465 4_465 2_556 yes
K(1) Se(1) K(1) Se(1) 152.85(7) 1_555 4_465 4_465 3_576 yes
K(1) Se(1) K(1) O(1) 124.78(10) 1_555 4_465 4_465 4_465 yes
K(1) Se(1) K(1) O(1) 29.45(7) 1_555 4_465 4_465 2_556 yes
K(1) Se(1) K(1) O(1) -94.29(9) 1_555 4_465 4_465 3_566 yes
K(1) Se(1) K(1) O(2) 1.2(1) 1_555 4_465 4_465 2_556 yes
K(1) Se(1) K(1) C(7) 39.02(9) 1_555 4_465 4_465 2_556 yes
K(1) Se(1) K(1) Se(1) 51.71(3) 1_555 4_465 2_556 1_555 yes
K(1) Se(1) K(1) Se(1) -88.34(4) 1_555 4_465 2_556 2_556 yes
K(1) Se(1) K(1) Se(1) -5.64(2) 1_555 4_465 2_556 3_676 yes
K(1) Se(1) K(1) O(1) -144.10(10) 1_555 4_465 2_556 4_465 yes
K(1) Se(1) K(1) O(1) -44.75(8) 1_555 4_465 2_556 2_556 yes
K(1) Se(1) K(1) O(1) 137.5(2) 1_555 4_465 2_556 1_565 yes
K(1) Se(1) K(1) O(2) 134.82(9) 1_555 4_465 2_556 4_465 yes
K(1) Se(1) K(1) C(7) -167.6(2) 1_555 4_465 2_556 4_465 yes
K(1) Se(1) K(1) Se(1) 44.30(5) 1_555 4_465 3_566 3_566 yes
K(1) Se(1) K(1) O(1) -67.17(8) 1_555 4_465 3_566 4_455 yes
K(1) Se(1) K(1) O(1) 66.18(8) 1_555 4_465 3_566 3_566 yes
K(1) Se(1) C(7) O(1) -50.2(5) 1_555 4_465 4_465 4_465 yes
K(1) Se(1) C(7) C(1) 128.8(3) 1_555 4_465 4_465 4_465 yes
K(1) Se(1) K(1) Se(1) -78.87(10) 1_555 2_546 4_455 1_445 yes
K(1) Se(1) K(1) Se(1) 3.8(1) 1_555 2_546 4_455 4_455 yes
K(1) Se(1) K(1) O(1) -39.8(1) 1_555 2_546 4_455 4_455 yes
K(1) Se(1) K(1) O(1) 59.6(1) 1_555 2_546 4_455 2_546 yes
K(1) Se(1) K(1) O(1) 138.0(2) 1_555 2_546 4_455 3_556 yes
K(1) Se(1) K(1) O(2) 140.7(1) 1_555 2_546 4_455 2_546 yes
K(1) Se(1) K(1) C(7) 83.0(2) 1_555 2_546 4_455 2_546 yes
K(1) Se(1) K(1) Se(1) -178.34(5) 1_555 2_546 2_546 4_455 yes
K(1) Se(1) K(1) Se(1) 55.21(3) 1_555 2_546 2_546 3_666 yes
K(1) Se(1) K(1) O(1) -14.49(8) 1_555 2_546 2_546 1_555 yes
K(1) Se(1) K(1) O(1) -138.23(8) 1_555 2_546 2_546 4_455 yes
K(1) Se(1) K(1) O(1) 126.4(1) 1_555 2_546 2_546 2_546 yes
K(1) Se(1) K(1) O(2) -110.0(1) 1_555 2_546 2_546 4_455 yes
K(1) Se(1) K(1) C(7) -147.80(9) 1_555 2_546 2_546 4_455 yes
K(1) Se(1) K(1) Se(1) 0.0 1_555 2_546 3_566 4_465 yes
K(1) Se(1) K(1) Se(1) -153.18(4) 1_555 2_546 3_566 3_566 yes
K(1) Se(1) K(1) O(1) 106.70(8) 1_555 2_546 3_566 4_455 yes
K(1) Se(1) K(1) O(1) -99.15(8) 1_555 2_546 3_566 3_566 yes
K(1) Se(1) C(7) O(1) -87.8(4) 1_555 2_546 2_546 2_546 yes
K(1) Se(1) C(7) C(1) 93.2(3) 1_555 2_546 2_546 2_546 yes
K(1) Se(1) K(1) Se(1) -31.7(1) 1_555 3_666 4_555 4_555 yes
K(1) Se(1) K(1) Se(1) -76.00(9) 1_555 3_666 4_555 1_545 yes
K(1) Se(1) K(1) Se(1) 59.8(1) 1_555 3_666 4_555 2_646 yes
K(1) Se(1) K(1) O(1) -9.8(1) 1_555 3_666 4_555 4_555 yes
K(1) Se(1) K(1) O(1) 74.0(1) 1_555 3_666 4_555 2_646 yes
K(1) Se(1) K(1) O(1) -143.2(1) 1_555 3_666 4_555 3_656 yes
K(1) Se(1) K(1) O(2) 129.1(1) 1_555 3_666 4_555 2_646 yes
K(1) Se(1) K(1) C(7) 79.3(1) 1_555 3_666 4_555 2_646 yes
K(1) Se(1) K(1) Se(1) -146.70(6) 1_555 3_666 2_546 4_455 yes
K(1) Se(1) K(1) Se(1) -52.72(3) 1_555 3_666 2_546 2_546 yes
K(1) Se(1) K(1) O(1) 47.41(8) 1_555 3_666 2_546 1_555 yes
K(1) Se(1) K(1) O(1) -77.6(1) 1_555 3_666 2_546 4_455 yes
K(1) Se(1) K(1) O(1) -106.75(8) 1_555 3_666 2_546 2_546 yes
K(1) Se(1) K(1) O(2) 110.6(1) 1_555 3_666 2_546 4_455 yes
K(1) Se(1) K(1) C(7) -123.8(2) 1_555 3_666 2_546 4_455 yes
K(1) Se(1) K(1) Se(1) 0.0 1_555 3_666 3_666 1_555 yes
K(1) Se(1) K(1) Se(1) 83.29(6) 1_555 3_666 3_666 4_565 yes
K(1) Se(1) K(1) Se(1) 126.45(4) 1_555 3_666 3_666 2_646 yes
K(1) Se(1) K(1) O(1) -40.11(7) 1_555 3_666 3_666 1_555 yes
K(1) Se(1) K(1) O(1) -163.85(9) 1_555 3_666 3_666 4_555 yes
K(1) Se(1) K(1) O(1) 55.21(9) 1_555 3_666 3_666 3_666 yes
K(1) Se(1) K(1) O(2) -68.3(1) 1_555 3_666 3_666 1_555 yes
K(1) Se(1) K(1) C(7) -30.55(9) 1_555 3_666 3_666 1_555 yes
K(1) Se(1) C(7) O(1) -65.4(4) 1_555 3_666 3_666 3_666 yes
K(1) Se(1) C(7) C(1) 113.6(4) 1_555 3_666 3_666 3_666 yes
K(1) K(1) Se(1) C(7) -133.4(2) 1_555 4_465 4_465 4_465 yes
K(1) K(1) Se(1) C(7) -32.2(2) 1_555 4_465 2_556 2_556 yes
K(1) K(1) Se(1) C(7) 7.0(2) 1_555 4_465 3_576 3_576 yes
K(1) K(1) K(1) K(1) -32.48(3) 1_555 4_465 1_455 2_446 yes
K(1) K(1) K(1) K(1) -151.69(3) 1_555 4_465 1_455 2_456 yes
K(1) K(1) K(1) O(1) -61.03(7) 1_555 4_465 1_455 1_455 yes
K(1) K(1) K(1) O(1) 166.82(8) 1_555 4_465 1_455 2_456 yes
K(1) K(1) K(1) K(1) -117.02(6) 1_555 4_465 2_556 1_565 yes
K(1) K(1) K(1) K(1) 180.0 1_555 4_465 2_556 3_576 yes
K(1) K(1) K(1) K(1) -64.4(1) 1_555 4_465 2_556 3_676 yes
K(1) K(1) K(1) O(1) 135.9(1) 1_555 4_465 2_556 4_465 yes
K(1) K(1) K(1) O(1) -44.1(1) 1_555 4_465 2_556 2_556 yes
K(1) K(1) K(1) O(1) -144.8(2) 1_555 4_465 2_556 1_565 yes
K(1) K(1) K(1) O(2) 105.01(8) 1_555 4_465 2_556 4_465 yes
K(1) K(1) K(1) C(7) 106.3(1) 1_555 4_465 2_556 4_465 yes
K(1) K(1) K(1) K(1) 156.63(4) 1_555 4_465 3_566 2_446 yes
K(1) K(1) K(1) K(1) 61.60(5) 1_555 4_465 3_566 4_455 yes
K(1) K(1) K(1) O(1) 6.6(1) 1_555 4_465 3_566 4_455 yes
K(1) K(1) K(1) O(1) 111.3(1) 1_555 4_465 3_566 3_566 yes
K(1) K(1) K(1) K(1) 156.63(4) 1_555 4_465 3_576 2_456 yes
K(1) K(1) K(1) K(1) -84.97(6) 1_555 4_465 3_576 4_475 yes
K(1) K(1) K(1) O(1) -115.77(8) 1_555 4_465 3_576 3_576 yes
K(1) K(1) O(1) C(7) 52.4(3) 1_555 4_465 4_465 4_465 yes
K(1) K(1) O(1) C(7) -163.1(4) 1_555 4_465 2_556 2_556 yes
K(1) K(1) O(1) C(7) 70.1(9) 1_555 4_465 3_566 3_566 yes
K(1) K(1) O(2) C(2) 33.7(4) 1_555 4_465 2_556 2_556 yes
K(1) K(1) O(2) C(8) -138.7(3) 1_555 4_465 2_556 2_556 yes
K(1) K(1) C(7) O(1) 11.3(2) 1_555 4_465 2_556 2_556 yes
K(1) K(1) C(7) C(1) -101.9(3) 1_555 4_465 2_556 2_556 yes
K(1) K(1) Se(1) C(7) 76.3(2) 1_555 2_546 4_455 4_455 yes
K(1) K(1) Se(1) C(7) -117.8(2) 1_555 2_546 2_546 2_546 yes
K(1) K(1) Se(1) C(7) -14.4(2) 1_555 2_546 3_666 3_666 yes
K(1) K(1) K(1) K(1) 127.4(1) 1_555 2_546 4_455 1_445 yes
K(1) K(1) K(1) K(1) -117.02(6) 1_555 2_546 4_455 1_545 yes
K(1) K(1) K(1) K(1) -180.0 1_555 2_546 4_455 3_556 yes
K(1) K(1) K(1) O(1) 107.1(1) 1_555 2_546 4_455 4_455 yes
K(1) K(1) K(1) O(1) -72.9(1) 1_555 2_546 4_455 2_546 yes
K(1) K(1) K(1) O(1) -152.3(1) 1_555 2_546 4_455 3_556 yes
K(1) K(1) K(1) O(2) -42.03(10) 1_555 2_546 4_455 2_546 yes
K(1) K(1) K(1) C(7) -43.3(1) 1_555 2_546 4_455 2_546 yes
K(1) K(1) K(1) K(1) -151.69(3) 1_555 2_546 3_566 2_446 yes
K(1) K(1) K(1) K(1) -119.21(6) 1_555 2_546 3_566 4_455 yes
K(1) K(1) K(1) K(1) 0.0 1_555 2_546 3_566 4_465 yes
K(1) K(1) K(1) O(1) -173.0(1) 1_555 2_546 3_566 4_455 yes
K(1) K(1) K(1) O(1) -42.53(8) 1_555 2_546 3_566 3_566 yes
K(1) K(1) K(1) K(1) 119.21(6) 1_555 2_546 3_666 4_555 yes
K(1) K(1) K(1) K(1) 0.0 1_555 2_546 3_666 4_565 yes
K(1) K(1) K(1) K(1) 147.52(3) 1_555 2_546 3_666 2_646 yes
K(1) K(1) K(1) O(1) -53.8(1) 1_555 2_546 3_666 1_555 yes
K(1) K(1) K(1) O(1) 160.70(10) 1_555 2_546 3_666 4_555 yes
K(1) K(1) K(1) O(1) 28.55(7) 1_555 2_546 3_666 3_666 yes
K(1) K(1) K(1) O(2) -110.02(8) 1_555 2_546 3_666 1_555 yes
K(1) K(1) K(1) C(7) -61.5(1) 1_555 2_546 3_666 1_555 yes
K(1) K(1) O(1) C(7) -137.2(10) 1_555 2_546 1_555 1_555 yes
K(1) K(1) O(1) C(7) 170.5(3) 1_555 2_546 4_455 4_455 yes
K(1) K(1) O(1) C(7) 26.8(3) 1_555 2_546 2_546 2_546 yes
K(1) K(1) O(2) C(2) -106.9(4) 1_555 2_546 4_455 4_455 yes
K(1) K(1) O(2) C(8) 65.5(3) 1_555 2_546 4_455 4_455 yes
K(1) K(1) C(7) O(1) -12.4(4) 1_555 2_546 4_455 4_455 yes
K(1) K(1) C(7) C(1) 100.9(3) 1_555 2_546 4_455 4_455 yes
K(1) K(1) Se(1) C(7) 67.7(2) 1_555 2_556 1_555 1_555 yes
K(1) K(1) Se(1) C(7) 167.6(2) 1_555 2_556 4_465 4_465 yes
K(1) K(1) Se(1) C(7) 7.8(2) 1_555 2_556 2_556 2_556 yes
K(1) K(1) Se(1) C(7) -166.0(2) 1_555 2_556 3_676 3_676 yes
K(1) K(1) K(1) K(1) -115.6(1) 1_555 2_556 4_465 1_455 yes
K(1) K(1) K(1) K(1) -62.98(6) 1_555 2_556 4_465 3_566 yes
K(1) K(1) K(1) K(1) 180.0 1_555 2_556 4_465 3_576 yes
K(1) K(1) K(1) O(1) -135.9(1) 1_555 2_556 4_465 4_465 yes
K(1) K(1) K(1) O(1) 44.1(1) 1_555 2_556 4_465 2_556 yes
K(1) K(1) K(1) O(1) -35.2(2) 1_555 2_556 4_465 3_566 yes
K(1) K(1) K(1) O(2) 74.99(8) 1_555 2_556 4_465 2_556 yes
K(1) K(1) K(1) C(7) 73.7(1) 1_555 2_556 4_465 2_556 yes
K(1) K(1) K(1) K(1) -118.40(5) 1_555 2_556 1_565 4_475 yes
K(1) K(1) K(1) K(1) 84.97(6) 1_555 2_556 1_565 4_575 yes
K(1) K(1) K(1) O(1) 130.3(1) 1_555 2_556 1_565 1_565 yes
K(1) K(1) K(1) K(1) -32.48(3) 1_555 2_556 3_576 2_456 yes
K(1) K(1) K(1) K(1) 119.21(6) 1_555 2_556 3_576 4_475 yes
K(1) K(1) K(1) O(1) 76.68(9) 1_555 2_556 3_576 3_576 yes
K(1) K(1) K(1) K(1) -119.21(6) 1_555 2_556 3_676 4_575 yes
K(1) K(1) K(1) K(1) 28.31(3) 1_555 2_556 3_676 2_656 yes
K(1) K(1) K(1) O(1) -90.66(8) 1_555 2_556 3_676 3_676 yes
K(1) K(1) O(1) C(7) -61.8(3) 1_555 2_556 4_465 4_465 yes
K(1) K(1) O(1) C(7) 165.7(4) 1_555 2_556 2_556 2_556 yes
K(1) K(1) O(2) C(2) 86.7(4) 1_555 2_556 4_465 4_465 yes
K(1) K(1) O(2) C(8) -100.9(3) 1_555 2_556 4_465 4_465 yes
K(1) K(1) C(7) O(1) 118.9(3) 1_555 2_556 4_465 4_465 yes
K(1) K(1) C(7) C(1) -127.9(3) 1_555 2_556 4_465 4_465 yes
K(1) K(1) Se(1) C(7) -66.4(2) 1_555 4_565 1_555 1_555 yes
K(1) K(1) Se(1) C(7) 95.3(2) 1_555 4_565 4_565 4_565 yes
K(1) K(1) Se(1) C(7) 135.8(2) 1_555 4_565 2_656 2_656 yes
K(1) K(1) Se(1) C(7) 165.1(2) 1_555 4_565 3_676 3_676 yes
K(1) K(1) K(1) K(1) -115.6(1) 1_555 4_565 2_656 1_655 yes
K(1) K(1) K(1) K(1) 127.4(1) 1_555 4_565 2_656 1_665 yes
K(1) K(1) K(1) K(1) 180.0 1_555 4_565 2_656 3_776 yes
K(1) K(1) K(1) O(1) 20.3(2) 1_555 4_565 2_656 4_565 yes
K(1) K(1) K(1) O(1) -159.7(2) 1_555 4_565 2_656 2_656 yes
K(1) K(1) K(1) O(1) 99.7(2) 1_555 4_565 2_656 1_665 yes
K(1) K(1) K(1) O(2) -10.6(2) 1_555 4_565 2_656 4_565 yes
K(1) K(1) K(1) C(7) -9.3(2) 1_555 4_565 2_656 4_565 yes
K(1) K(1) K(1) K(1) -95.03(6) 1_555 4_565 3_666 4_555 yes
K(1) K(1) K(1) K(1) 0.0 1_555 4_565 3_666 2_546 yes
K(1) K(1) K(1) K(1) -156.63(4) 1_555 4_565 3_666 2_646 yes
K(1) K(1) K(1) O(1) 27.15(7) 1_555 4_565 3_666 1_555 yes
K(1) K(1) K(1) O(1) -150.0(1) 1_555 4_565 3_666 4_555 yes
K(1) K(1) K(1) O(1) -45.3(1) 1_555 4_565 3_666 3_666 yes
K(1) K(1) K(1) O(2) 97.23(9) 1_555 4_565 3_666 1_555 yes
K(1) K(1) K(1) C(7) 46.89(9) 1_555 4_565 3_666 1_555 yes
K(1) K(1) K(1) K(1) 0.0 1_555 4_565 3_676 2_556 yes
K(1) K(1) K(1) K(1) 118.40(5) 1_555 4_565 3_676 4_575 yes
K(1) K(1) K(1) K(1) -156.63(4) 1_555 4_565 3_676 2_656 yes
K(1) K(1) K(1) O(1) 87.60(8) 1_555 4_565 3_676 3_676 yes
K(1) K(1) O(1) C(7) -84.3(3) 1_555 4_565 4_565 4_565 yes
K(1) K(1) O(1) C(7) -106.4(3) 1_555 4_565 2_656 2_656 yes
K(1) K(1) O(1) C(7) -125.4(10) 1_555 4_565 3_666 3_666 yes
K(1) K(1) O(2) C(2) 167.5(4) 1_555 4_565 2_656 2_656 yes
K(1) K(1) O(2) C(8) -4.9(3) 1_555 4_565 2_656 2_656 yes
K(1) K(1) C(7) O(1) 132.8(3) 1_555 4_565 2_656 2_656 yes
K(1) K(1) C(7) C(1) 19.5(5) 1_555 4_565 2_656 2_656 yes
K(1) K(1) Se(1) C(7) -79.2(2) 1_555 3_666 1_555 1_555 yes
K(1) K(1) Se(1) C(7) -42.9(2) 1_555 3_666 4_565 4_565 yes
K(1) K(1) Se(1) C(7) 110.2(2) 1_555 3_666 2_646 2_646 yes
K(1) K(1) Se(1) C(7) -63.8(2) 1_555 3_666 3_666 3_666 yes
K(1) K(1) K(1) K(1) 46.67(4) 1_555 3_666 4_555 1_545 yes
K(1) K(1) K(1) K(1) -156.70(4) 1_555 3_666 4_555 2_646 yes
K(1) K(1) K(1) K(1) 108.27(6) 1_555 3_666 4_555 3_656 yes
K(1) K(1) K(1) O(1) 158.0(1) 1_555 3_666 4_555 4_555 yes
K(1) K(1) K(1) O(1) -129.56(8) 1_555 3_666 4_555 2_646 yes
K(1) K(1) K(1) O(1) 53.3(1) 1_555 3_666 4_555 3_656 yes
K(1) K(1) K(1) O(2) -59.47(10) 1_555 3_666 4_555 2_646 yes
K(1) K(1) K(1) C(7) -109.8(1) 1_555 3_666 4_555 2_646 yes
K(1) K(1) K(1) K(1) -61.8(1) 1_555 3_666 2_546 4_455 yes
K(1) K(1) K(1) K(1) 32.48(3) 1_555 3_666 2_546 3_566 yes
K(1) K(1) K(1) O(1) 53.8(1) 1_555 3_666 2_546 1_555 yes
K(1) K(1) K(1) O(1) 72.7(2) 1_555 3_666 2_546 4_455 yes
K(1) K(1) K(1) O(1) -76.68(9) 1_555 3_666 2_546 2_546 yes
K(1) K(1) K(1) O(2) 128.66(9) 1_555 3_666 2_546 4_455 yes
K(1) K(1) K(1) C(7) 135.4(2) 1_555 3_666 2_546 4_455 yes
K(1) K(1) K(1) K(1) -156.70(4) 1_555 3_666 4_565 2_656 yes
K(1) K(1) K(1) K(1) -84.97(6) 1_555 3_666 4_565 3_676 yes
K(1) K(1) K(1) O(1) -115.77(8) 1_555 3_666 4_565 4_565 yes
K(1) K(1) K(1) O(1) 160.86(8) 1_555 3_666 4_565 2_656 yes
K(1) K(1) K(1) O(1) 45.3(1) 1_555 3_666 4_565 3_666 yes
K(1) K(1) K(1) O(2) 80.1(1) 1_555 3_666 4_565 2_656 yes
K(1) K(1) K(1) C(7) 155.8(1) 1_555 3_666 4_565 2_656 yes
K(1) K(1) K(1) K(1) 61.8(1) 1_555 3_666 2_646 4_555 yes
K(1) K(1) K(1) K(1) -57.4(1) 1_555 3_666 2_646 1_655 yes
K(1) K(1) K(1) K(1) -85.7(1) 1_555 3_666 2_646 3_766 yes
K(1) K(1) K(1) O(1) 115.6(2) 1_555 3_666 2_646 4_555 yes
K(1) K(1) K(1) O(1) 33.3(2) 1_555 3_666 2_646 2_646 yes
K(1) K(1) K(1) O(1) -98.9(1) 1_555 3_666 2_646 1_655 yes
K(1) K(1) K(1) O(2) 171.8(1) 1_555 3_666 2_646 4_555 yes
K(1) K(1) K(1) C(7) 123.3(2) 1_555 3_666 2_646 4_555 yes
K(1) K(1) O(1) C(7) 101.9(3) 1_555 3_666 1_555 1_555 yes
K(1) K(1) O(1) C(7) 97.8(9) 1_555 3_666 4_555 4_555 yes
K(1) K(1) O(1) C(7) 86.4(3) 1_555 3_666 3_666 3_666 yes
K(1) K(1) O(2) C(2) -17.2(4) 1_555 3_666 1_555 1_555 yes
K(1) K(1) O(2) C(8) 170.4(3) 1_555 3_666 1_555 1_555 yes
K(1) K(1) C(7) O(1) -56.9(3) 1_555 3_666 1_555 1_555 yes
K(1) K(1) C(7) C(1) -170.2(4) 1_555 3_666 1_555 1_555 yes
K(1) O(1) K(1) O(1) 89.7(2) 1_555 1_555 2_546 4_455 yes
K(1) O(1) K(1) O(1) -25.9(1) 1_555 1_555 2_546 2_546 yes
K(1) O(1) K(1) O(2) 153.7(1) 1_555 1_555 2_546 4_455 yes
K(1) O(1) K(1) C(7) 116.2(2) 1_555 1_555 2_546 4_455 yes
K(1) O(1) K(1) O(1) 137.7(1) 1_555 1_555 3_666 4_555 yes
K(1) O(1) K(1) O(1) 0.0 1_555 1_555 3_666 3_666 yes
K(1) O(1) K(1) O(2) -147.7(1) 1_555 1_555 3_666 1_555 yes
K(1) O(1) K(1) C(7) -101.9(3) 1_555 1_555 3_666 1_555 yes
K(1) O(1) C(7) C(1) -158.0(3) 1_555 1_555 1_555 1_555 yes
K(1) O(1) K(1) O(1) -95.0(1) 1_555 2_556 4_465 4_465 yes
K(1) O(1) K(1) O(1) 42.7(2) 1_555 2_556 4_465 3_566 yes
K(1) O(1) K(1) O(2) 117.2(1) 1_555 2_556 4_465 2_556 yes
K(1) O(1) K(1) C(7) 163.1(4) 1_555 2_556 4_465 2_556 yes
K(1) O(1) K(1) O(1) 107.9(1) 1_555 2_556 2_556 4_465 yes
K(1) O(1) K(1) O(1) -121.0(2) 1_555 2_556 2_556 1_565 yes
K(1) O(1) K(1) O(2) 59.6(2) 1_555 2_556 2_556 4_465 yes
K(1) O(1) K(1) C(7) 85.9(1) 1_555 2_556 2_556 4_465 yes
K(1) O(1) C(7) C(1) -21(1) 1_555 2_556 2_556 2_556 yes
K(1) O(1) K(1) O(1) -71.5(2) 1_555 3_666 4_565 4_565 yes
K(1) O(1) K(1) O(1) 172.93(6) 1_555 3_666 4_565 2_656 yes
K(1) O(1) K(1) O(2) 108.9(1) 1_555 3_666 4_565 2_656 yes
K(1) O(1) K(1) C(7) 146.3(1) 1_555 3_666 4_565 2_656 yes
K(1) O(1) K(1) O(1) 0.0 1_555 3_666 3_666 1_555 yes
K(1) O(1) K(1) O(1) -131.09(9) 1_555 3_666 3_666 4_555 yes
K(1) O(1) K(1) O(2) 48.3(2) 1_555 3_666 3_666 1_555 yes
K(1) O(1) K(1) C(7) 22.0(1) 1_555 3_666 3_666 1_555 yes
K(1) O(1) C(7) C(1) -106.7(4) 1_555 3_666 3_666 3_666 yes
K(1) O(2) C(2) C(1) -16.5(7) 1_555 3_666 3_666 3_666 yes
K(1) O(2) C(2) C(3) 162.6(4) 1_555 3_666 3_666 3_666 yes
K(1) C(7) C(1) C(2) 11.1(6) 1_555 3_666 3_666 3_666 yes
K(1) C(7) C(1) C(6) -167.1(4) 1_555 3_666 3_666 3_666 yes
O(1) K(1) Se(1) C(7) 8.6(2) 1_555 1_555 1_555 1_555 yes
O(1) K(1) Se(1) C(7) -121.1(2) 1_555 1_555 4_465 4_465 yes
O(1) K(1) Se(1) C(7) 81.4(2) 1_555 1_555 2_546 2_546 yes
O(1) K(1) Se(1) C(7) 122.8(2) 1_555 1_555 3_666 3_666 yes
O(1) K(1) K(1) O(1) -48.1(1) 1_555 1_555 4_465 4_465 yes
O(1) K(1) K(1) O(1) -130.5(2) 1_555 1_555 4_465 2_556 yes
O(1) K(1) K(1) O(1) 84.0(1) 1_555 1_555 4_465 3_566 yes
O(1) K(1) K(1) O(2) 173.3(1) 1_555 1_555 4_465 2_556 yes
O(1) K(1) K(1) C(7) -138.2(1) 1_555 1_555 4_465 2_556 yes
O(1) K(1) K(1) O(1) -115.5(1) 1_555 1_555 2_546 4_455 yes
O(1) K(1) K(1) O(1) 161.10(8) 1_555 1_555 2_546 2_546 yes
O(1) K(1) K(1) O(2) -34.7(2) 1_555 1_555 2_546 4_455 yes
O(1) K(1) K(1) C(7) -110.4(2) 1_555 1_555 2_546 4_455 yes
O(1) K(1) K(1) O(1) 88.63(10) 1_555 1_555 2_556 4_465 yes
O(1) K(1) K(1) O(1) 161.10(8) 1_555 1_555 2_556 2_556 yes
O(1) K(1) K(1) O(1) -94.2(2) 1_555 1_555 2_556 1_565 yes
O(1) K(1) K(1) O(2) 18.5(1) 1_555 1_555 2_556 4_465 yes
O(1) K(1) K(1) C(7) 68.9(1) 1_555 1_555 2_556 4_465 yes
O(1) K(1) K(1) O(1) 48.1(1) 1_555 1_555 4_565 4_565 yes
O(1) K(1) K(1) O(1) -101.3(3) 1_555 1_555 4_565 2_656 yes
O(1) K(1) K(1) O(1) -82.4(2) 1_555 1_555 4_565 3_666 yes
O(1) K(1) K(1) O(2) -157.2(1) 1_555 1_555 4_565 2_656 yes
O(1) K(1) K(1) C(7) -164.0(2) 1_555 1_555 4_565 2_656 yes
O(1) K(1) K(1) O(1) -79.4(2) 1_555 1_555 3_666 4_555 yes
O(1) K(1) K(1) O(1) 180.0 1_555 1_555 3_666 3_666 yes
O(1) K(1) K(1) O(2) 30.8(1) 1_555 1_555 3_666 1_555 yes
O(1) K(1) K(1) C(7) 29.6(1) 1_555 1_555 3_666 1_555 yes
O(1) K(1) O(1) K(1) 71.5(2) 1_555 1_555 2_556 4_465 yes
O(1) K(1) O(1) K(1) -25.9(1) 1_555 1_555 2_556 2_556 yes
O(1) K(1) O(1) C(7) -163.1(9) 1_555 1_555 2_556 2_556 yes
O(1) K(1) O(1) K(1) 95.0(1) 1_555 1_555 3_666 4_565 yes
O(1) K(1) O(1) K(1) 0.0 1_555 1_555 3_666 3_666 yes
O(1) K(1) O(1) C(7) -101.9(3) 1_555 1_555 3_666 3_666 yes
O(1) K(1) O(2) C(2) 49.0(5) 1_555 1_555 3_666 3_666 yes
O(1) K(1) O(2) C(8) -138.6(3) 1_555 1_555 3_666 3_666 yes
O(1) K(1) C(7) C(1) -170.1(3) 1_555 1_555 3_666 3_666 yes
O(1) K(1) Se(1) C(7) -54.9(3) 1_555 2_546 4_455 4_455 yes
O(1) K(1) Se(1) C(7) -132.3(2) 1_555 2_546 2_546 2_546 yes
O(1) K(1) Se(1) C(7) 33.0(2) 1_555 2_546 3_666 3_666 yes
O(1) K(1) K(1) O(1) 104.7(2) 1_555 2_546 1_555 2_556 yes
O(1) K(1) K(1) O(1) -72.5(1) 1_555 2_546 1_555 3_666 yes
O(1) K(1) K(1) O(2) -142.6(1) 1_555 2_546 1_555 3_666 yes
O(1) K(1) K(1) C(7) -92.2(1) 1_555 2_546 1_555 3_666 yes
O(1) K(1) K(1) O(1) 79.4(2) 1_555 2_546 4_455 4_455 yes
O(1) K(1) K(1) O(1) -100.6(2) 1_555 2_546 4_455 2_546 yes
O(1) K(1) K(1) O(1) 180.0 1_555 2_546 4_455 3_556 yes
O(1) K(1) K(1) O(2) -69.8(2) 1_555 2_546 4_455 2_546 yes
O(1) K(1) K(1) C(7) -71.1(2) 1_555 2_546 4_455 2_546 yes
O(1) K(1) K(1) O(1) 145.5(2) 1_555 2_546 3_566 4_455 yes
O(1) K(1) K(1) O(1) -84.0(1) 1_555 2_546 3_566 3_566 yes
O(1) K(1) K(1) O(1) -145.5(2) 1_555 2_546 3_666 4_555 yes
O(1) K(1) K(1) O(1) 82.4(2) 1_555 2_546 3_666 3_666 yes
O(1) K(1) K(1) O(2) -56.2(1) 1_555 2_546 3_666 1_555 yes
O(1) K(1) K(1) C(7) -7.7(2) 1_555 2_546 3_666 1_555 yes
O(1) K(1) O(1) K(1) -137.7(1) 1_555 2_546 4_455 4_455 yes
O(1) K(1) O(1) C(7) 120.5(2) 1_555 2_546 4_455 4_455 yes
O(1) K(1) O(1) K(1) 131.09(9) 1_555 2_546 2_546 4_455 yes
O(1) K(1) O(1) K(1) -121.0(2) 1_555 2_546 2_546 1_545 yes
O(1) K(1) O(1) C(7) 44.7(3) 1_555 2_546 2_546 2_546 yes
O(1) K(1) O(2) C(2) -130.6(4) 1_555 2_546 4_455 4_455 yes
O(1) K(1) O(2) C(8) 41.8(3) 1_555 2_546 4_455 4_455 yes
O(1) K(1) C(7) C(1) 37.0(4) 1_555 2_546 4_455 4_455 yes
O(1) K(1) Se(1) C(7) -23.5(2) 1_555 3_666 1_555 1_555 yes
O(1) K(1) Se(1) C(7) 2.4(2) 1_555 3_666 4_565 4_565 yes
O(1) K(1) Se(1) C(7) 91.9(2) 1_555 3_666 2_646 2_646 yes
O(1) K(1) Se(1) C(7) -103.9(2) 1_555 3_666 3_666 3_666 yes
O(1) K(1) K(1) O(1) -100.6(2) 1_555 3_666 1_555 2_556 yes
O(1) K(1) K(1) O(1) 180.0 1_555 3_666 1_555 3_666 yes
O(1) K(1) K(1) O(2) 149.2(1) 1_555 3_666 1_555 3_666 yes
O(1) K(1) K(1) C(7) 150.4(1) 1_555 3_666 1_555 3_666 yes
O(1) K(1) K(1) O(1) 115.5(1) 1_555 3_666 4_555 4_555 yes
O(1) K(1) K(1) O(1) -171.99(7) 1_555 3_666 4_555 2_646 yes
O(1) K(1) K(1) O(1) 10.8(2) 1_555 3_666 4_555 3_656 yes
O(1) K(1) K(1) O(2) -101.9(1) 1_555 3_666 4_555 2_646 yes
O(1) K(1) K(1) C(7) -152.3(1) 1_555 3_666 4_555 2_646 yes
O(1) K(1) K(1) O(1) 18.9(2) 1_555 3_666 2_546 4_455 yes
O(1) K(1) K(1) O(1) -130.5(2) 1_555 3_666 2_546 2_546 yes
O(1) K(1) K(1) O(2) 74.8(1) 1_555 3_666 2_546 4_455 yes
O(1) K(1) K(1) C(7) 81.6(3) 1_555 3_666 2_546 4_455 yes
O(1) K(1) K(1) O(1) -88.63(10) 1_555 3_666 4_565 4_565 yes
O(1) K(1) K(1) O(1) -171.99(7) 1_555 3_666 4_565 2_656 yes
O(1) K(1) K(1) O(1) 72.5(1) 1_555 3_666 4_565 3_666 yes
O(1) K(1) K(1) O(2) 107.2(1) 1_555 3_666 4_565 2_656 yes
O(1) K(1) K(1) C(7) -177.1(1) 1_555 3_666 4_565 2_656 yes
O(1) K(1) K(1) O(1) -18.9(2) 1_555 3_666 2_646 4_555 yes
O(1) K(1) K(1) O(1) -101.3(3) 1_555 3_666 2_646 2_646 yes
O(1) K(1) K(1) O(1) 126.6(3) 1_555 3_666 2_646 1_655 yes
O(1) K(1) K(1) O(2) 37.3(3) 1_555 3_666 2_646 4_555 yes
O(1) K(1) K(1) C(7) -11.2(3) 1_555 3_666 2_646 4_555 yes
O(1) K(1) O(1) K(1) -89.7(2) 1_555 3_666 4_555 4_555 yes
O(1) K(1) O(1) K(1) 172.93(6) 1_555 3_666 4_555 2_646 yes
O(1) K(1) O(1) C(7) 47.6(10) 1_555 3_666 4_555 4_555 yes
O(1) K(1) O(1) K(1) 0.0 1_555 3_666 3_666 1_555 yes
O(1) K(1) O(1) K(1) -107.9(1) 1_555 3_666 3_666 4_565 yes
O(1) K(1) O(1) C(7) 86.4(3) 1_555 3_666 3_666 3_666 yes
O(1) K(1) O(2) C(2) 3.8(4) 1_555 3_666 1_555 1_555 yes
O(1) K(1) O(2) C(8) -168.6(4) 1_555 3_666 1_555 1_555 yes
O(1) K(1) C(7) C(1) -113.2(5) 1_555 3_666 1_555 1_555 yes
O(1) C(7) K(1) O(2) 124.6(3) 1_555 1_555 3_666 1_555 yes
O(1) C(7) C(1) C(2) -92.2(6) 1_555 1_555 1_555 1_555 yes
O(1) C(7) C(1) C(6) 85.9(6) 1_555 1_555 1_555 1_555 yes
O(2) K(1) Se(1) C(7) 57.6(2) 1_555 3_666 1_555 1_555 yes
O(2) K(1) Se(1) C(7) 57.5(2) 1_555 3_666 4_565 4_565 yes
O(2) K(1) Se(1) C(7) -96.2(2) 1_555 3_666 2_646 2_646 yes
O(2) K(1) Se(1) C(7) -132.2(2) 1_555 3_666 3_666 3_666 yes
O(2) K(1) K(1) O(2) 180.0 1_555 3_666 1_555 3_666 yes
O(2) K(1) K(1) C(7) -178.7(1) 1_555 3_666 1_555 3_666 yes
O(2) K(1) K(1) O(2) 177.29(3) 1_555 3_666 4_555 2_646 yes
O(2) K(1) K(1) C(7) 126.9(1) 1_555 3_666 4_555 2_646 yes
O(2) K(1) K(1) O(2) 18.6(1) 1_555 3_666 2_546 4_455 yes
O(2) K(1) K(1) C(7) 25.4(3) 1_555 3_666 2_546 4_455 yes
O(2) K(1) K(1) O(2) 177.29(3) 1_555 3_666 4_565 2_656 yes
O(2) K(1) K(1) C(7) -107.0(2) 1_555 3_666 4_565 2_656 yes
O(2) K(1) K(1) O(2) -18.6(1) 1_555 3_666 2_646 4_555 yes
O(2) K(1) K(1) C(7) -67.1(1) 1_555 3_666 2_646 4_555 yes
O(2) K(1) O(1) C(7) -45.9(3) 1_555 3_666 1_555 1_555 yes
O(2) K(1) O(1) C(7) -16.5(9) 1_555 3_666 4_555 4_555 yes
O(2) K(1) O(1) C(7) 134.7(3) 1_555 3_666 3_666 3_666 yes
O(2) K(1) C(7) C(1) 11.4(3) 1_555 3_666 1_555 1_555 yes
O(2) C(2) C(1) C(6) -178.3(5) 1_555 1_555 1_555 1_555 yes
O(2) C(2) C(1) C(7) -0.1(7) 1_555 1_555 1_555 1_555 yes
O(2) C(2) C(3) C(4) 179.3(5) 1_555 1_555 1_555 1_555 yes
C(1) C(2) O(2) C(8) -171.7(5) 1_555 1_555 1_555 1_555 yes
C(1) C(2) C(3) C(4) 0.3(8) 1_555 1_555 1_555 1_555 yes
C(1) C(6) C(5) C(4) 0.1(9) 1_555 1_555 1_555 1_555 yes
C(2) O(2) K(1) C(7) -16.0(4) 1_555 1_555 3_666 1_555 yes
C(2) C(1) C(6) C(5) -1.0(8) 1_555 1_555 1_555 1_555 yes
C(2) C(3) C(4) C(5) -1.3(9) 1_555 1_555 1_555 1_555 yes
C(3) C(2) O(2) C(8) 9.2(7) 1_555 1_555 1_555 1_555 yes
C(3) C(2) C(1) C(6) 0.8(7) 1_555 1_555 1_555 1_555 yes
C(3) C(2) C(1) C(7) 179.0(5) 1_555 1_555 1_555 1_555 yes
C(3) C(4) C(5) C(6) 1.1(9) 1_555 1_555 1_555 1_555 yes
C(5) C(6) C(1) C(7) -179.2(5) 1_555 1_555 1_555 1_555 yes
C(7) K(1) K(1) C(7) 180.0 1_555 3_666 1_555 3_666 yes
C(7) K(1) K(1) C(7) -157.4(1) 1_555 3_666 4_555 2_646 yes
C(7) K(1) K(1) C(7) 73.9(3) 1_555 3_666 2_546 4_455 yes
C(7) K(1) K(1) C(7) -157.4(1) 1_555 3_666 4_565 2_656 yes
C(7) K(1) K(1) C(7) -73.9(3) 1_555 3_666 2_646 4_555 yes
C(7) K(1) O(2) C(8) 171.6(4) 1_555 3_666 1_555 1_555 yes
